data_7006957
loop_
_publ_author_name
'Hamazawa, Rika Tanaka'
'Nishioka, Takanori'
'Kinoshita, Isamu'
'Takui, Takeji'
'Santo, Ryoko'
'Ichimura, Akio'

_publ_section_title
;
 Thiacalix[3]pyridine produces a stable mononuclear rhodium(II) complex
 with mutual Jahn-Teller effect.
;
_journal_issue 11
_journal_name_full 'Dalton transactions (Cambridge, England : 2003)'
_journal_page_first 1374
_journal_page_last 1376
_journal_paper_doi 10.1039/b515926a
_journal_year 2006
_chemical_formula_moiety 'C80 H64 B2 N8 O4 S6 Rh '
_chemical_formula_sum 'C80 H64 B2 N8 O4 Rh S6'
_chemical_formula_weight 1518.32
_space_group_IT_number 2
_symmetry_cell_setting triclinic
_symmetry_Int_Tables_number 2
_symmetry_space_group_name_Hall '-P 1'
_symmetry_space_group_name_H-M 'P -1'
_cell_angle_alpha 90.304(13)
_cell_angle_beta 104.791(12)
_cell_angle_gamma 118.129(12)
_cell_formula_units_Z 2
_cell_length_a 13.4562(9)
_cell_length_b 14.0801(10)
_cell_length_c 22.273(2)
_cell_measurement_reflns_used 8675
_cell_measurement_temperature 193.1
_cell_measurement_theta_max 27.5
_cell_measurement_theta_min 4.1
_cell_volume 3558.9(7)
_computing_cell_refinement CrystalClear
_computing_data_collection CrystalClear
_computing_data_reduction CrystalStructure
_computing_publication_material 'CrystalStructure 3.7.0'
_computing_structure_refinement CRYSTALS
_computing_structure_solution SIR97
_diffrn_detector_area_resol_mean 7.31
_diffrn_measured_fraction_theta_full 0.943
_diffrn_measured_fraction_theta_max 0.943
_diffrn_measurement_device_type 'Rigaku Mercury'
_diffrn_measurement_method \w
_diffrn_radiation_type 'Mo K\a'
_diffrn_radiation_wavelength 0.71070
_diffrn_reflns_av_R_equivalents 0.072
_diffrn_reflns_limit_h_max 14
_diffrn_reflns_limit_h_min -17
_diffrn_reflns_limit_k_max 18
_diffrn_reflns_limit_k_min -18
_diffrn_reflns_limit_l_max 28
_diffrn_reflns_limit_l_min -25
_diffrn_reflns_number 35358
_diffrn_reflns_theta_full 27.48
_diffrn_reflns_theta_max 27.48
_exptl_absorpt_coefficient_mu 0.474
_exptl_absorpt_correction_T_max 0.931
_exptl_absorpt_correction_T_min 0.907
_exptl_absorpt_correction_type numerical
_exptl_absorpt_process_details
;
Higashi, T. (1999). Program for Absorption Correction.
Rigaku Corporation, Tokyo, Japan.
;
_exptl_crystal_colour black
_exptl_crystal_density_diffrn 1.417
_exptl_crystal_density_method 'not measured'
_exptl_crystal_description prism
_exptl_crystal_F_000 1566.00
_exptl_crystal_size_max 0.25
_exptl_crystal_size_mid 0.15
_exptl_crystal_size_min 0.15
_refine_diff_density_max 2.61
_refine_diff_density_min -1.43
_refine_ls_extinction_method none
_refine_ls_goodness_of_fit_ref 1.005
_refine_ls_hydrogen_treatment refall
_refine_ls_number_parameters 977
_refine_ls_number_reflns 15413
_refine_ls_R_factor_gt 0.0675
_refine_ls_shift/su_max 0.0000
_refine_ls_structure_factor_coef Fsqd
_refine_ls_weighting_details 'w = 1/[0.0008Fo^2^ + 1.0000\s(Fo^2^)]/(4Fo^2^)'
_refine_ls_weighting_scheme calc
_refine_ls_wR_factor_ref 0.1385
_reflns_number_gt 9235
_reflns_number_total 15413
_reflns_threshold_expression F^2^>2.0\s(F^2^)
_cod_data_source_file b515926a.txt
_cod_data_source_block 2bNM-RhIITpy2BPh4
_cod_original_cell_volume 3558.8(5)
_cod_original_formula_sum 'C80 H64 B2 N8 O4 S6 Rh '
_cod_database_code 7006957

loop_
_symmetry_equiv_pos_site_id
_symmetry_equiv_pos_as_xyz
1 +X,+Y,+Z
2 -X,-Y,-Z

loop_
_atom_site_label
_atom_site_type_symbol
_atom_site_fract_x
_atom_site_fract_y
_atom_site_fract_z
_atom_site_U_iso_or_equiv
_atom_site_adp_type
_atom_site_occupancy
_atom_site_symmetry_multiplicity
_atom_site_calc_flag
_atom_site_refinement_flags
_atom_site_disorder_assembly
_atom_site_disorder_group
Rh(1) Rh 0.0000 0.0000 1.0000 0.01307(12) Uani 1.00 2 d S . .
Rh(2) Rh 0.0000 0.5000 0.5000 0.01799(13) Uani 1.00 2 d S . .
S(1) S 0.09557(11) 0.27539(9) 0.99692(6) 0.0321(3) Uani 1.00 1 d . . .
S(2) S -0.29195(9) -0.12790(10) 0.94923(6) 0.0276(3) Uani 1.00 1 d . . .
S(3) S 0.09537(9) -0.06197(9) 0.88240(6) 0.0248(3) Uani 1.00 1 d . . .
S(4) S 0.25838(11) 0.74803(9) 0.55413(6) 0.0324(3) Uani 1.00 1 d . . .
S(5) S -0.10005(11) 0.41982(10) 0.62200(6) 0.0293(3) Uani 1.00 1 d . . .
S(6) S 0.10589(10) 0.33165(9) 0.46445(6) 0.0288(3) Uani 1.00 1 d . . .
O(1) O 0.3851(4) 0.2170(4) 0.7665(2) 0.088(2) Uani 1.00 1 d . . .
O(2) O 0.4179(6) 0.2823(5) 0.6832(3) 0.152(2) Uani 1.00 1 d . . .
O(3) O -0.4815(8) 0.0484(7) 0.6796(4) 0.186(3) Uani 1.00 1 d . . .
O(4) O -0.3259(9) 0.1867(10) 0.6633(6) 0.246(6) Uani 1.00 1 d . . .
N(1) N 0.1007(2) 0.1143(2) 0.93372(19) 0.0224(10) Uani 1.00 1 d . . .
N(2) N -0.1024(2) 0.0754(2) 0.97476(17) 0.0185(9) Uani 1.00 1 d . . .
N(3) N -0.1028(2) -0.1044(2) 0.91556(18) 0.0175(9) Uani 1.00 1 d . . .
N(4) N 0.1970(3) 0.5426(2) 0.51177(19) 0.0258(10) Uani 1.00 1 d . . .
N(5) N 0.0782(3) 0.5887(2) 0.59089(19) 0.0227(10) Uani 1.00 1 d . . .
N(6) N -0.0027(2) 0.3674(2) 0.54359(18) 0.0221(10) Uani 1.00 1 d . . .
N(7) N 0.3569(5) 0.2478(4) 0.7157(3) 0.075(2) Uani 1.00 1 d . . .
N(8) N -0.3935(9) 0.1363(8) 0.6926(6) 0.145(4) Uani 1.00 1 d . . .
C(1) C 0.1390(3) 0.0780(3) 0.8947(2) 0.0240(12) Uani 1.00 1 d . . .
C(2) C 0.2213(3) 0.1454(4) 0.8654(2) 0.0343(14) Uani 1.00 1 d . . .
C(3) C 0.2672(4) 0.2571(4) 0.8800(2) 0.0404(16) Uani 1.00 1 d . . .
C(4) C 0.2258(4) 0.2959(4) 0.9184(2) 0.0375(15) Uani 1.00 1 d . . .
C(5) C 0.1412(3) 0.2221(3) 0.9440(2) 0.0257(12) Uani 1.00 1 d . . .
C(6) C -0.0580(3) 0.1853(3) 0.9764(2) 0.0246(13) Uani 1.00 1 d . . .
C(7) C -0.1277(4) 0.2334(4) 0.9658(2) 0.0343(15) Uani 1.00 1 d . . .
C(8) C -0.2474(4) 0.1712(4) 0.9518(2) 0.0400(17) Uani 1.00 1 d . . .
C(9) C -0.2957(4) 0.0599(4) 0.9454(2) 0.0347(15) Uani 1.00 1 d . . .
C(10) C -0.2224(3) 0.0154(3) 0.9560(2) 0.0208(12) Uani 1.00 1 d . . .
C(11) C -0.2210(3) -0.1595(3) 0.9021(2) 0.0200(11) Uani 1.00 1 d . . .
C(12) C -0.2938(3) -0.2455(3) 0.8537(2) 0.0277(12) Uani 1.00 1 d . . .
C(13) C -0.2438(4) -0.2759(3) 0.8165(2) 0.0305(13) Uani 1.00 1 d . . .
C(14) C -0.1257(3) -0.2154(3) 0.8250(2) 0.0247(12) Uani 1.00 1 d . . .
C(15) C -0.0576(3) -0.1294(3) 0.8744(2) 0.0183(11) Uani 1.00 1 d . . .
C(16) C 0.2198(4) 0.4688(3) 0.4890(2) 0.0271(13) Uani 1.00 1 d . . .
C(17) C 0.3253(4) 0.4958(4) 0.4774(2) 0.0352(15) Uani 1.00 1 d . . .
C(18) C 0.4115(4) 0.6025(4) 0.4906(2) 0.0442(17) Uani 1.00 1 d . . .
C(19) C 0.3931(4) 0.6797(4) 0.5163(2) 0.0361(14) Uani 1.00 1 d . . .
C(20) C 0.2854(4) 0.6463(3) 0.5265(2) 0.0304(14) Uani 1.00 1 d . . .
C(21) C 0.1780(3) 0.6868(3) 0.6080(2) 0.0247(13) Uani 1.00 1 d . . .
C(22) C 0.2199(4) 0.7476(3) 0.6661(2) 0.0326(14) Uani 1.00 1 d . . .
C(23) C 0.1608(4) 0.7092(3) 0.7104(2) 0.0350(15) Uani 1.00 1 d . . .
C(24) C 0.0656(4) 0.6067(3) 0.6963(2) 0.0290(14) Uani 1.00 1 d . . .
C(25) C 0.0267(4) 0.5494(3) 0.6370(2) 0.0267(13) Uani 1.00 1 d . . .
C(26) C -0.0513(3) 0.3386(3) 0.5918(2) 0.0249(12) Uani 1.00 1 d . . .
C(27) C -0.0702(4) 0.2447(3) 0.6169(2) 0.0338(14) Uani 1.00 1 d . . .
C(28) C -0.0367(4) 0.1774(3) 0.5945(2) 0.0351(15) Uani 1.00 1 d . . .
C(29) C 0.0208(4) 0.2094(3) 0.5491(2) 0.0294(13) Uani 1.00 1 d . . .
C(30) C 0.0383(3) 0.3046(3) 0.5255(2) 0.0236(12) Uani 1.00 1 d . . .
C(31) C 0.3637(3) 0.7798(3) 0.8789(2) 0.0220(12) Uani 1.00 1 d . . .
C(32) C 0.3547(3) 0.8590(3) 0.9118(2) 0.0292(13) Uani 1.00 1 d . . .
C(33) C 0.3845(4) 0.9613(3) 0.8944(2) 0.0362(15) Uani 1.00 1 d . . .
C(34) C 0.4270(3) 0.9895(3) 0.8428(2) 0.0319(14) Uani 1.00 1 d . . .
C(35) C 0.4423(3) 0.9162(3) 0.8114(2) 0.0321(14) Uani 1.00 1 d . . .
C(36) C 0.4121(3) 0.8129(3) 0.8292(2) 0.0282(13) Uani 1.00 1 d . . .
C(37) C 0.3275(3) 0.6536(3) 0.9720(2) 0.0245(13) Uani 1.00 1 d . . .
C(38) C 0.2397(4) 0.5802(3) 0.9963(2) 0.0266(13) Uani 1.00 1 d . . .
C(39) C 0.2541(4) 0.5782(3) 1.0598(2) 0.0322(14) Uani 1.00 1 d . . .
C(40) C 0.3594(4) 0.6523(4) 1.1027(2) 0.0343(15) Uani 1.00 1 d . . .
C(41) C 0.4501(4) 0.7254(3) 1.0807(2) 0.0309(14) Uani 1.00 1 d . . .
C(42) C 0.4332(3) 0.7257(3) 1.0165(2) 0.0272(13) Uani 1.00 1 d . . .
C(43) C 0.3753(3) 0.5927(3) 0.8722(2) 0.0260(13) Uani 1.00 1 d . . .
C(44) C 0.4572(4) 0.5699(3) 0.9138(2) 0.0293(14) Uani 1.00 1 d . . .
C(45) C 0.5143(4) 0.5212(3) 0.8936(2) 0.0347(15) Uani 1.00 1 d . . .
C(46) C 0.4925(4) 0.4943(3) 0.8294(3) 0.0406(17) Uani 1.00 1 d . . .
C(47) C 0.4146(4) 0.5166(3) 0.7878(2) 0.0383(15) Uani 1.00 1 d . . .
C(48) C 0.3554(4) 0.5625(3) 0.8082(2) 0.0341(14) Uani 1.00 1 d . . .
C(49) C 0.1658(4) 0.5868(3) 0.8606(2) 0.0249(13) Uani 1.00 1 d . . .
C(50) C 0.0961(3) 0.6341(3) 0.8624(2) 0.0275(13) Uani 1.00 1 d . . .
C(51) C -0.0272(4) 0.5754(4) 0.8412(2) 0.0361(16) Uani 1.00 1 d . . .
C(52) C -0.0840(4) 0.4674(4) 0.8169(2) 0.0408(16) Uani 1.00 1 d . . .
C(53) C -0.0189(4) 0.4179(4) 0.8132(2) 0.0422(16) Uani 1.00 1 d . . .
C(54) C 0.1041(4) 0.4762(3) 0.8353(2) 0.0318(14) Uani 1.00 1 d . . .
C(55) C -0.1650(3) -0.0484(3) 0.7099(2) 0.0233(12) Uani 1.00 1 d . . .
C(56) C -0.2580(4) -0.0808(3) 0.7360(2) 0.0299(14) Uani 1.00 1 d . . .
C(57) C -0.2555(4) -0.0140(4) 0.7834(2) 0.0385(16) Uani 1.00 1 d . . .
C(58) C -0.1607(4) 0.0873(4) 0.8065(2) 0.0349(15) Uani 1.00 1 d . . .
C(59) C -0.0669(4) 0.1225(4) 0.7821(2) 0.0342(14) Uani 1.00 1 d . . .
C(60) C -0.0698(4) 0.0549(3) 0.7356(2) 0.0290(13) Uani 1.00 1 d . . .
C(61) C -0.0385(3) -0.0826(3) 0.6453(2) 0.0210(12) Uani 1.00 1 d . . .
C(62) C 0.0505(3) -0.0735(3) 0.6988(2) 0.0251(12) Uani 1.00 1 d . . .
C(63) C 0.1645(4) -0.0430(3) 0.6983(2) 0.0320(14) Uani 1.00 1 d . . .
C(64) C 0.1963(4) -0.0180(3) 0.6437(2) 0.0359(15) Uani 1.00 1 d . . .
C(65) C 0.1140(4) -0.0232(3) 0.5901(2) 0.0317(14) Uani 1.00 1 d . . .
C(66) C -0.0001(3) -0.0550(3) 0.5911(2) 0.0250(12) Uani 1.00 1 d . . .
C(67) C -0.2529(3) -0.1045(3) 0.5853(2) 0.0236(12) Uani 1.00 1 d . . .
C(68) C -0.2954(4) -0.0309(3) 0.5850(2) 0.0325(14) Uani 1.00 1 d . . .
C(69) C -0.3603(4) -0.0155(4) 0.5300(2) 0.0440(17) Uani 1.00 1 d . . .
C(70) C -0.3876(4) -0.0738(5) 0.4730(2) 0.0459(17) Uani 1.00 1 d . . .
C(71) C -0.3496(4) -0.1486(4) 0.4718(2) 0.0384(15) Uani 1.00 1 d . . .
C(72) C -0.2853(3) -0.1644(3) 0.5263(2) 0.0297(13) Uani 1.00 1 d . . .
C(73) C -0.2385(3) -0.2533(3) 0.6548(2) 0.0195(11) Uani 1.00 1 d . . .
C(74) C -0.3616(4) -0.3130(3) 0.6418(2) 0.0307(14) Uani 1.00 1 d . . .
C(75) C -0.4214(4) -0.4228(4) 0.6485(2) 0.0379(15) Uani 1.00 1 d . . .
C(76) C -0.3611(4) -0.4776(4) 0.6689(2) 0.0414(16) Uani 1.00 1 d . . .
C(77) C -0.2395(4) -0.4218(3) 0.6807(2) 0.0357(15) Uani 1.00 1 d . . .
C(78) C -0.1810(4) -0.3136(3) 0.6738(2) 0.0270(12) Uani 1.00 1 d . . .
C(79) C 0.2419(5) 0.2396(5) 0.6968(3) 0.080(2) Uani 1.00 1 d . . .
C(80) C -0.3695(11) 0.1955(10) 0.7479(8) 0.195(6) Uani 1.00 1 d . . .
B(1) B 0.3093(4) 0.6529(4) 0.8960(2) 0.0257(15) Uani 1.00 1 d . . .
B(2) B -0.1738(4) -0.1230(4) 0.6485(2) 0.0208(13) Uani 1.00 1 d . . .
H(1) H 0.2447 0.1159 0.8368 0.040 Uiso 1.00 1 c R . .
H(2) H 0.3273 0.3060 0.8631 0.047 Uiso 1.00 1 c R . .
H(3) H 0.2545 0.3719 0.9275 0.040 Uiso 1.00 1 c R . .
H(4) H -0.0915 0.3104 0.9688 0.049 Uiso 1.00 1 c R . .
H(5) H -0.2962 0.2038 0.9466 0.058 Uiso 1.00 1 c R . .
H(6) H -0.3786 0.0134 0.9338 0.047 Uiso 1.00 1 c R . .
H(7) H -0.3768 -0.2820 0.8464 0.026 Uiso 1.00 1 c R . .
H(8) H -0.2904 -0.3385 0.7853 0.032 Uiso 1.00 1 c R . .
H(9) H -0.0901 -0.2314 0.7975 0.027 Uiso 1.00 1 c R . .
H(10) H 0.3370 0.4410 0.4604 0.043 Uiso 1.00 1 c R . .
H(11) H 0.4838 0.6235 0.4816 0.051 Uiso 1.00 1 c R . .
H(12) H 0.4526 0.7540 0.5271 0.037 Uiso 1.00 1 c R . .
H(13) H 0.2901 0.8160 0.6754 0.034 Uiso 1.00 1 c R . .
H(14) H 0.1849 0.7524 0.7496 0.041 Uiso 1.00 1 c R . .
H(15) H 0.0262 0.5748 0.7267 0.039 Uiso 1.00 1 c R . .
H(16) H -0.1081 0.2262 0.6491 0.040 Uiso 1.00 1 c R . .
H(17) H -0.0519 0.1109 0.6102 0.043 Uiso 1.00 1 c R . .
H(18) H 0.0488 0.1660 0.5342 0.035 Uiso 1.00 1 c R . .
H(19) H 0.3259 0.8410 0.9472 0.037 Uiso 1.00 1 c R . .
H(20) H 0.3762 1.0116 0.9184 0.045 Uiso 1.00 1 c R . .
H(21) H 0.4445 1.0580 0.8294 0.037 Uiso 1.00 1 c R . .
H(22) H 0.4745 0.9349 0.7771 0.035 Uiso 1.00 1 c R . .
H(23) H 0.4245 0.7637 0.8069 0.035 Uiso 1.00 1 c R . .
H(24) H 0.1665 0.5286 0.9678 0.032 Uiso 1.00 1 c R . .
H(25) H 0.1923 0.5260 1.0744 0.040 Uiso 1.00 1 c R . .
H(26) H 0.3694 0.6535 1.1465 0.050 Uiso 1.00 1 c R . .
H(27) H 0.5237 0.7749 1.1097 0.041 Uiso 1.00 1 c R . .
H(28) H 0.4958 0.7773 1.0022 0.036 Uiso 1.00 1 c R . .
H(29) H 0.4737 0.5890 0.9576 0.038 Uiso 1.00 1 c R . .
H(30) H 0.5682 0.5066 0.9233 0.045 Uiso 1.00 1 c R . .
H(31) H 0.5305 0.4607 0.8147 0.053 Uiso 1.00 1 c R . .
H(32) H 0.4000 0.5006 0.7439 0.045 Uiso 1.00 1 c R . .
H(33) H 0.2998 0.5744 0.7781 0.041 Uiso 1.00 1 c R . .
H(34) H 0.1338 0.7091 0.8790 0.034 Uiso 1.00 1 c R . .
H(35) H -0.0717 0.6106 0.8437 0.047 Uiso 1.00 1 c R . .
H(36) H -0.1676 0.4272 0.8026 0.047 Uiso 1.00 1 c R . .
H(37) H -0.0563 0.3432 0.7961 0.045 Uiso 1.00 1 c R . .
H(38) H 0.1483 0.4406 0.8331 0.040 Uiso 1.00 1 c R . .
H(39) H -0.3259 -0.1502 0.7207 0.039 Uiso 1.00 1 c R . .
H(40) H -0.3199 -0.0398 0.8005 0.053 Uiso 1.00 1 c R . .
H(41) H -0.1606 0.1335 0.8378 0.047 Uiso 1.00 1 c R . .
H(42) H 0.0008 0.1919 0.7980 0.040 Uiso 1.00 1 c R . .
H(43) H -0.0036 0.0813 0.7199 0.035 Uiso 1.00 1 c R . .
H(44) H 0.0306 -0.0886 0.7369 0.028 Uiso 1.00 1 c R . .
H(45) H 0.2203 -0.0392 0.7357 0.037 Uiso 1.00 1 c R . .
H(46) H 0.2742 0.0028 0.6432 0.043 Uiso 1.00 1 c R . .
H(47) H 0.1354 -0.0054 0.5526 0.039 Uiso 1.00 1 c R . .
H(48) H -0.0558 -0.0582 0.5538 0.029 Uiso 1.00 1 c R . .
H(49) H -0.2799 0.0087 0.6241 0.039 Uiso 1.00 1 c R . .
H(50) H -0.3850 0.0372 0.5319 0.056 Uiso 1.00 1 c R . .
H(51) H -0.4318 -0.0633 0.4356 0.053 Uiso 1.00 1 c R . .
H(52) H -0.3682 -0.1901 0.4329 0.042 Uiso 1.00 1 c R . .
H(53) H -0.2614 -0.2176 0.5238 0.034 Uiso 1.00 1 c R . .
H(54) H -0.4055 -0.2765 0.6279 0.035 Uiso 1.00 1 c R . .
H(55) H -0.5049 -0.4601 0.6385 0.039 Uiso 1.00 1 c R . .
H(56) H -0.4012 -0.5516 0.6749 0.047 Uiso 1.00 1 c R . .
H(57) H -0.1953 -0.4581 0.6942 0.043 Uiso 1.00 1 c R . .
H(58) H -0.0979 -0.2781 0.6815 0.028 Uiso 1.00 1 c R . .
H(59) H 0.1843 0.1703 0.6733 0.083 Uiso 1.00 1 c R . .
H(60) H 0.2436 0.2949 0.6721 0.083 Uiso 1.00 1 c R . .
H(61) H 0.2225 0.2495 0.7337 0.083 Uiso 1.00 1 c R . .
H(62) H -0.4082 0.2377 0.7434 0.212 Uiso 1.00 1 c R . .
H(63) H -0.2869 0.2419 0.7649 0.212 Uiso 1.00 1 c R . .
H(64) H -0.3973 0.1440 0.7753 0.212 Uiso 1.00 1 c R . .

loop_
_atom_site_aniso_label
_atom_site_aniso_U_11
_atom_site_aniso_U_22
_atom_site_aniso_U_33
_atom_site_aniso_U_12
_atom_site_aniso_U_13
_atom_site_aniso_U_23
Rh(1) 0.0113(2) 0.0130(2) 0.0156(2) 0.0069(2) 0.00298(19) 0.0016(2)
Rh(2) 0.0203(2) 0.0148(2) 0.0169(3) 0.0066(2) 0.0063(2) 0.0012(2)
S(1) 0.0376(7) 0.0169(5) 0.0379(8) 0.0109(5) 0.0097(5) 0.0026(5)
S(2) 0.0155(5) 0.0327(6) 0.0304(7) 0.0079(5) 0.0079(4) 0.0019(5)
S(3) 0.0222(5) 0.0295(6) 0.0276(7) 0.0149(5) 0.0105(4) 0.0018(5)
S(4) 0.0334(6) 0.0199(6) 0.0355(8) 0.0057(5) 0.0117(5) 0.0015(5)
S(5) 0.0343(6) 0.0262(6) 0.0286(7) 0.0120(5) 0.0169(5) 0.0038(5)
S(6) 0.0323(6) 0.0232(6) 0.0336(8) 0.0131(5) 0.0147(5) 0.0022(5)
O(1) 0.090(3) 0.088(3) 0.073(4) 0.038(3) 0.015(3) 0.009(3)
O(2) 0.147(5) 0.123(5) 0.111(5) -0.019(4) 0.093(5) -0.003(4)
O(3) 0.152(7) 0.144(6) 0.141(7) 0.008(6) -0.017(5) 0.057(5)
O(4) 0.157(8) 0.233(11) 0.309(16) 0.032(8) 0.133(9) 0.120(11)
N(1) 0.0183(18) 0.0183(19) 0.029(2) 0.0072(17) 0.0076(16) 0.0042(16)
N(2) 0.0213(18) 0.0190(18) 0.017(2) 0.0121(17) 0.0042(15) 0.0011(15)
N(3) 0.0109(16) 0.0121(17) 0.022(2) 0.0008(16) 0.0034(14) 0.0013(15)
N(4) 0.025(2) 0.019(2) 0.026(2) 0.0043(18) 0.0085(17) 0.0003(16)
N(5) 0.025(2) 0.0197(19) 0.026(2) 0.0130(18) 0.0075(17) 0.0004(16)
N(6) 0.0227(18) 0.0192(19) 0.020(2) 0.0062(17) 0.0072(16) 0.0047(16)
N(7) 0.080(4) 0.047(3) 0.061(4) -0.001(3) 0.030(3) 0.000(3)
N(8) 0.100(7) 0.081(6) 0.172(11) 0.015(6) -0.029(7) 0.013(6)
C(1) 0.017(2) 0.031(2) 0.024(2) 0.013(2) 0.0022(19) 0.009(2)
C(2) 0.022(2) 0.041(3) 0.036(3) 0.010(2) 0.015(2) 0.011(2)
C(3) 0.029(2) 0.040(3) 0.049(3) 0.010(2) 0.020(2) 0.019(2)
C(4) 0.028(2) 0.027(2) 0.044(3) 0.005(2) 0.007(2) 0.012(2)
C(5) 0.018(2) 0.024(2) 0.029(3) 0.007(2) 0.0026(19) 0.003(2)
C(6) 0.031(2) 0.030(2) 0.021(2) 0.022(2) 0.005(2) 0.002(2)
C(7) 0.054(3) 0.035(2) 0.033(3) 0.036(2) 0.015(2) 0.008(2)
C(8) 0.054(3) 0.062(3) 0.030(3) 0.049(3) 0.012(2) 0.008(2)
C(9) 0.030(2) 0.054(3) 0.033(3) 0.031(2) 0.007(2) 0.004(2)
C(10) 0.020(2) 0.029(2) 0.018(2) 0.016(2) 0.0038(18) 0.0004(19)
C(11) 0.020(2) 0.021(2) 0.016(2) 0.008(2) 0.0023(18) 0.0016(18)
C(12) 0.019(2) 0.019(2) 0.027(2) -0.001(2) -0.000(2) 0.002(2)
C(13) 0.038(2) 0.016(2) 0.026(3) 0.006(2) 0.004(2) -0.005(2)
C(14) 0.028(2) 0.018(2) 0.023(2) 0.009(2) 0.005(2) -0.0027(19)
C(15) 0.021(2) 0.018(2) 0.018(2) 0.010(2) 0.0059(18) 0.0034(18)
C(16) 0.031(2) 0.027(2) 0.020(2) 0.012(2) 0.007(2) 0.001(2)
C(17) 0.032(2) 0.042(3) 0.033(3) 0.018(2) 0.012(2) 0.001(2)
C(18) 0.027(2) 0.050(3) 0.050(4) 0.011(2) 0.017(2) -0.002(2)
C(19) 0.023(2) 0.031(2) 0.038(3) 0.000(2) 0.009(2) -0.002(2)
C(20) 0.042(2) 0.033(2) 0.018(2) 0.018(2) 0.010(2) 0.005(2)
C(21) 0.026(2) 0.021(2) 0.027(3) 0.012(2) 0.007(2) -0.000(2)
C(22) 0.029(2) 0.024(2) 0.031(3) 0.006(2) 0.001(2) -0.009(2)
C(23) 0.043(2) 0.032(2) 0.026(3) 0.020(2) 0.002(2) -0.007(2)
C(24) 0.040(2) 0.037(2) 0.020(2) 0.027(2) 0.008(2) 0.003(2)
C(25) 0.033(2) 0.023(2) 0.025(3) 0.014(2) 0.010(2) 0.003(2)
C(26) 0.029(2) 0.019(2) 0.024(2) 0.009(2) 0.010(2) 0.0035(19)
C(27) 0.044(2) 0.031(2) 0.026(3) 0.015(2) 0.016(2) 0.007(2)
C(28) 0.045(2) 0.025(2) 0.038(3) 0.015(2) 0.018(2) 0.015(2)
C(29) 0.034(2) 0.022(2) 0.030(3) 0.013(2) 0.008(2) 0.003(2)
C(30) 0.025(2) 0.021(2) 0.024(2) 0.011(2) 0.007(2) -0.001(2)
C(31) 0.019(2) 0.021(2) 0.030(3) 0.013(2) 0.0063(19) 0.006(2)
C(32) 0.026(2) 0.028(2) 0.038(3) 0.013(2) 0.016(2) 0.008(2)
C(33) 0.030(2) 0.024(2) 0.059(4) 0.018(2) 0.010(2) 0.004(2)
C(34) 0.021(2) 0.025(2) 0.047(3) 0.012(2) 0.002(2) 0.014(2)
C(35) 0.025(2) 0.035(2) 0.028(3) 0.008(2) 0.008(2) 0.008(2)
C(36) 0.027(2) 0.033(2) 0.028(3) 0.017(2) 0.007(2) 0.004(2)
C(37) 0.024(2) 0.018(2) 0.038(3) 0.015(2) 0.011(2) 0.004(2)
C(38) 0.031(2) 0.019(2) 0.030(3) 0.013(2) 0.009(2) 0.003(2)
C(39) 0.041(2) 0.025(2) 0.035(3) 0.017(2) 0.017(2) 0.008(2)
C(40) 0.054(3) 0.043(3) 0.028(3) 0.041(2) 0.013(2) 0.012(2)
C(41) 0.032(2) 0.033(2) 0.038(3) 0.026(2) 0.006(2) 0.002(2)
C(42) 0.027(2) 0.027(2) 0.036(3) 0.019(2) 0.013(2) 0.005(2)
C(43) 0.027(2) 0.020(2) 0.034(3) 0.010(2) 0.016(2) 0.006(2)
C(44) 0.036(2) 0.021(2) 0.038(3) 0.014(2) 0.021(2) 0.008(2)
C(45) 0.034(2) 0.024(2) 0.055(4) 0.017(2) 0.022(2) 0.012(2)
C(46) 0.039(3) 0.023(2) 0.071(4) 0.016(2) 0.030(2) 0.008(2)
C(47) 0.047(3) 0.021(2) 0.044(3) 0.010(2) 0.023(2) -0.003(2)
C(48) 0.038(2) 0.024(2) 0.040(3) 0.015(2) 0.013(2) 0.000(2)
C(49) 0.031(2) 0.021(2) 0.023(2) 0.012(2) 0.011(2) 0.010(2)
C(50) 0.029(2) 0.026(2) 0.030(3) 0.014(2) 0.012(2) 0.006(2)
C(51) 0.032(2) 0.043(3) 0.044(3) 0.023(2) 0.016(2) 0.013(2)
C(52) 0.025(2) 0.040(3) 0.052(4) 0.012(2) 0.009(2) 0.009(2)
C(53) 0.029(2) 0.025(2) 0.058(4) 0.003(2) 0.012(2) 0.005(2)
C(54) 0.032(2) 0.028(2) 0.040(3) 0.018(2) 0.012(2) 0.007(2)
C(55) 0.031(2) 0.023(2) 0.018(2) 0.014(2) 0.009(2) 0.0067(19)
C(56) 0.033(2) 0.028(2) 0.036(3) 0.017(2) 0.016(2) 0.010(2)
C(57) 0.047(3) 0.050(3) 0.037(3) 0.032(3) 0.023(2) 0.016(2)
C(58) 0.057(3) 0.042(3) 0.018(2) 0.035(3) 0.008(2) 0.001(2)
C(59) 0.042(2) 0.034(2) 0.025(3) 0.021(2) 0.002(2) -0.000(2)
C(60) 0.033(2) 0.028(2) 0.027(3) 0.015(2) 0.009(2) 0.005(2)
C(61) 0.024(2) 0.012(2) 0.024(2) 0.008(2) 0.0044(19) 0.0007(18)
C(62) 0.026(2) 0.022(2) 0.022(2) 0.010(2) 0.0011(19) -0.0004(19)
C(63) 0.026(2) 0.028(2) 0.039(3) 0.013(2) 0.003(2) 0.003(2)
C(64) 0.026(2) 0.036(2) 0.046(3) 0.015(2) 0.011(2) 0.003(2)
C(65) 0.030(2) 0.033(2) 0.033(3) 0.013(2) 0.017(2) 0.003(2)
C(66) 0.027(2) 0.022(2) 0.025(2) 0.011(2) 0.007(2) 0.005(2)
C(67) 0.015(2) 0.027(2) 0.022(2) 0.004(2) 0.0073(18) 0.006(2)
C(68) 0.029(2) 0.035(2) 0.033(3) 0.017(2) 0.004(2) 0.006(2)
C(69) 0.039(2) 0.053(3) 0.047(4) 0.029(2) 0.012(2) 0.026(3)
C(70) 0.031(2) 0.073(4) 0.030(3) 0.023(3) 0.006(2) 0.023(3)
C(71) 0.027(2) 0.050(3) 0.026(3) 0.009(2) 0.009(2) 0.004(2)
C(72) 0.022(2) 0.036(2) 0.027(3) 0.011(2) 0.008(2) 0.007(2)
C(73) 0.022(2) 0.021(2) 0.013(2) 0.008(2) 0.0064(18) 0.0006(18)
C(74) 0.027(2) 0.026(2) 0.034(3) 0.011(2) 0.007(2) 0.002(2)
C(75) 0.029(2) 0.029(2) 0.039(3) 0.001(2) 0.011(2) -0.003(2)
C(76) 0.051(3) 0.025(2) 0.041(3) 0.007(2) 0.026(2) 0.009(2)
C(77) 0.049(3) 0.023(2) 0.035(3) 0.017(2) 0.013(2) 0.000(2)
C(78) 0.027(2) 0.022(2) 0.022(2) 0.005(2) 0.006(2) -0.001(2)
C(79) 0.047(4) 0.069(4) 0.091(6) 0.018(4) -0.009(3) -0.004(4)
C(80) 0.114(9) 0.129(10) 0.286(19) 0.024(8) 0.045(11) -0.082(13)
B(1) 0.026(2) 0.025(2) 0.035(3) 0.018(2) 0.013(2) 0.007(2)
B(2) 0.022(2) 0.021(2) 0.021(3) 0.010(2) 0.009(2) 0.003(2)

loop_
_atom_type_symbol
_atom_type_description
_atom_type_scat_dispersion_real
_atom_type_scat_dispersion_imag
_atom_type_scat_source
C C 0.003 0.002
;
International Tables for Crystallography
(1992, Vol. C, Tables 4.2.6.8 and 6.1.1.4)
;
H H 0.000 0.000
;
International Tables for Crystallography
(1992, Vol. C, Table 6.1.1.4)
;
B B 0.001 0.001
;
International Tables for Crystallography
(1992, Vol. C, Tables 4.2.6.8 and 6.1.1.4)
;
N N 0.006 0.003
;
International Tables for Crystallography
(1992, Vol. C, Tables 4.2.6.8 and 6.1.1.4)
;
O O 0.011 0.006
;
International Tables for Crystallography
(1992, Vol. C, Tables 4.2.6.8 and 6.1.1.4)
;
Rh Rh -1.118 0.919
;
International Tables for Crystallography
(1992, Vol. C, Tables 4.2.6.8 and 6.1.1.4)
;
S S 0.125 0.123
;
International Tables for Crystallography
(1992, Vol. C, Tables 4.2.6.8 and 6.1.1.4)
;

loop_
_geom_angle_atom_site_label_1
_geom_angle_atom_site_label_2
_geom_angle_atom_site_label_3
_geom_angle
_geom_angle_publ_flag
_geom_angle_site_symmetry_1
_geom_angle_site_symmetry_2
_geom_angle_site_symmetry_3
N(1) Rh(1) N(1) 0(440) ? . . 55702
N(1) Rh(1) N(2) 81.53(15) ? . . .
N(1) Rh(1) N(2) 98.47(15) ? . . 55702
N(1) Rh(1) N(3) 82.31(12) ? . . .
N(1) Rh(1) N(3) 97.69(12) ? . . 55702
N(1) Rh(1) N(2) 98.47(15) ? 55702 . .
N(1) Rh(1) N(2) 81.53(15) ? 55702 . 55702
N(1) Rh(1) N(3) 97.69(12) ? 55702 . .
N(1) Rh(1) N(3) 82.31(12) ? 55702 . 55702
N(2) Rh(1) N(2) 180.00(18) ? . . 55702
N(2) Rh(1) N(3) 86.23(14) ? . . .
N(2) Rh(1) N(3) 93.77(14) ? . . 55702
N(2) Rh(1) N(3) 93.77(14) ? 55702 . .
N(2) Rh(1) N(3) 86.23(14) ? 55702 . 55702
N(3) Rh(1) N(3) 180.0(2) ? . . 55702
N(4) Rh(2) N(4) 180.00(19) ? . . 56602
N(4) Rh(2) N(5) 81.19(15) ? . . .
N(4) Rh(2) N(5) 98.81(15) ? . . 56602
N(4) Rh(2) N(6) 81.60(14) ? . . .
N(4) Rh(2) N(6) 98.40(14) ? . . 56602
N(4) Rh(2) N(5) 98.81(15) ? 56602 . .
N(4) Rh(2) N(5) 81.19(15) ? 56602 . 56602
N(4) Rh(2) N(6) 98.40(14) ? 56602 . .
N(4) Rh(2) N(6) 81.60(14) ? 56602 . 56602
N(5) Rh(2) N(5) 180.0(2) ? . . 56602
N(5) Rh(2) N(6) 85.92(15) ? . . .
N(5) Rh(2) N(6) 94.08(15) ? . . 56602
N(5) Rh(2) N(6) 94.08(15) ? 56602 . .
N(5) Rh(2) N(6) 85.92(15) ? 56602 . 56602
N(6) Rh(2) N(6) 180.0(2) ? . . 56602
C(5) S(1) C(6) 103.0(2) ? . . .
C(10) S(2) C(11) 102.0(2) ? . . .
C(1) S(3) C(15) 104.4(2) ? . . .
C(20) S(4) C(21) 103.9(2) ? . . .
C(25) S(5) C(26) 101.0(2) ? . . .
C(16) S(6) C(30) 102.9(2) ? . . .
Rh(1) N(1) C(1) 120.6(3) ? . . .
Rh(1) N(1) C(5) 120.1(3) ? . . .
C(1) N(1) C(5) 117.9(4) ? . . .
Rh(1) N(2) C(6) 124.4(2) ? . . .
Rh(1) N(2) C(10) 120.5(3) ? . . .
C(6) N(2) C(10) 115.1(4) ? . . .
Rh(1) N(3) C(11) 120.3(3) ? . . .
Rh(1) N(3) C(15) 123.5(2) ? . . .
C(11) N(3) C(15) 115.9(3) ? . . .
Rh(2) N(4) C(16) 120.1(2) ? . . .
Rh(2) N(4) C(20) 121.2(4) ? . . .
C(16) N(4) C(20) 116.7(4) ? . . .
Rh(2) N(5) C(21) 124.7(3) ? . . .
Rh(2) N(5) C(25) 119.9(2) ? . . .
C(21) N(5) C(25) 115.4(3) ? . . .
Rh(2) N(6) C(26) 119.9(3) ? . . .
Rh(2) N(6) C(30) 123.6(3) ? . . .
C(26) N(6) C(30) 116.4(4) ? . . .
O(1) N(7) O(2) 123.8(8) ? . . .
O(1) N(7) C(79) 117.1(7) ? . . .
O(2) N(7) C(79) 119.1(7) ? . . .
O(3) N(8) O(4) 131.8(13) ? . . .
O(3) N(8) C(80) 115.7(13) ? . . .
O(4) N(8) C(80) 112.2(10) ? . . .
S(3) C(1) N(1) 120.2(3) ? . . .
S(3) C(1) C(2) 115.9(4) ? . . .
N(1) C(1) C(2) 123.7(4) ? . . .
C(1) C(2) C(3) 117.1(5) ? . . .
C(2) C(3) C(4) 120.0(5) ? . . .
C(3) C(4) C(5) 118.6(5) ? . . .
S(1) C(5) N(1) 119.9(3) ? . . .
S(1) C(5) C(4) 117.4(4) ? . . .
N(1) C(5) C(4) 122.5(5) ? . . .
S(1) C(6) N(2) 121.3(4) ? . . .
S(1) C(6) C(7) 115.7(3) ? . . .
N(2) C(6) C(7) 122.9(4) ? . . .
C(6) C(7) C(8) 120.3(5) ? . . .
C(7) C(8) C(9) 118.3(6) ? . . .
C(8) C(9) C(10) 119.2(4) ? . . .
S(2) C(10) N(2) 120.0(4) ? . . .
S(2) C(10) C(9) 116.0(3) ? . . .
N(2) C(10) C(9) 123.8(4) ? . . .
S(2) C(11) N(3) 120.4(3) ? . . .
S(2) C(11) C(12) 115.9(3) ? . . .
N(3) C(11) C(12) 123.7(5) ? . . .
C(11) C(12) C(13) 118.7(4) ? . . .
C(12) C(13) C(14) 119.2(4) ? . . .
C(13) C(14) C(15) 119.0(5) ? . . .
S(3) C(15) N(3) 122.5(2) ? . . .
S(3) C(15) C(14) 114.3(4) ? . . .
N(3) C(15) C(14) 123.0(3) ? . . .
S(6) C(16) N(4) 119.6(3) ? . . .
S(6) C(16) C(17) 116.8(4) ? . . .
N(4) C(16) C(17) 123.2(3) ? . . .
C(16) C(17) C(18) 118.4(6) ? . . .
C(17) C(18) C(19) 120.0(5) ? . . .
C(18) C(19) C(20) 118.1(4) ? . . .
S(4) C(20) N(4) 118.6(4) ? . . .
S(4) C(20) C(19) 117.7(3) ? . . .
N(4) C(20) C(19) 123.5(5) ? . . .
S(4) C(21) N(5) 121.2(3) ? . . .
S(4) C(21) C(22) 115.7(3) ? . . .
N(5) C(21) C(22) 123.0(4) ? . . .
C(21) C(22) C(23) 120.1(3) ? . . .
C(22) C(23) C(24) 118.2(5) ? . . .
C(23) C(24) C(25) 119.2(5) ? . . .
S(5) C(25) N(5) 120.1(3) ? . . .
S(5) C(25) C(24) 116.2(3) ? . . .
N(5) C(25) C(24) 123.7(3) ? . . .
S(5) C(26) N(6) 120.0(3) ? . . .
S(5) C(26) C(27) 116.9(4) ? . . .
N(6) C(26) C(27) 123.0(5) ? . . .
C(26) C(27) C(28) 119.6(5) ? . . .
C(27) C(28) C(29) 118.2(5) ? . . .
C(28) C(29) C(30) 120.0(5) ? . . .
S(6) C(30) N(6) 122.3(3) ? . . .
S(6) C(30) C(29) 115.1(4) ? . . .
N(6) C(30) C(29) 122.3(5) ? . . .
C(32) C(31) C(36) 115.3(4) ? . . .
C(32) C(31) B(1) 120.5(4) ? . . .
C(36) C(31) B(1) 124.0(4) ? . . .
C(31) C(32) C(33) 122.9(5) ? . . .
C(32) C(33) C(34) 120.1(5) ? . . .
C(33) C(34) C(35) 118.7(5) ? . . .
C(34) C(35) C(36) 120.9(5) ? . . .
C(31) C(36) C(35) 121.9(5) ? . . .
C(38) C(37) C(42) 115.4(4) ? . . .
C(38) C(37) B(1) 122.3(3) ? . . .
C(42) C(37) B(1) 122.3(4) ? . . .
C(37) C(38) C(39) 123.2(3) ? . . .
C(38) C(39) C(40) 120.0(4) ? . . .
C(39) C(40) C(41) 118.8(5) ? . . .
C(40) C(41) C(42) 120.0(3) ? . . .
C(37) C(42) C(41) 122.7(4) ? . . .
C(44) C(43) C(48) 114.9(5) ? . . .
C(44) C(43) B(1) 123.1(4) ? . . .
C(48) C(43) B(1) 121.9(4) ? . . .
C(43) C(44) C(45) 123.0(5) ? . . .
C(44) C(45) C(46) 119.7(5) ? . . .
C(45) C(46) C(47) 118.7(6) ? . . .
C(46) C(47) C(48) 121.4(5) ? . . .
C(43) C(48) C(47) 122.3(5) ? . . .
C(50) C(49) C(54) 115.3(4) ? . . .
C(50) C(49) B(1) 121.1(4) ? . . .
C(54) C(49) B(1) 122.9(5) ? . . .
C(49) C(50) C(51) 122.6(4) ? . . .
C(50) C(51) C(52) 120.2(6) ? . . .
C(51) C(52) C(53) 119.2(4) ? . . .
C(52) C(53) C(54) 120.4(4) ? . . .
C(49) C(54) C(53) 122.3(5) ? . . .
C(56) C(55) C(60) 114.7(4) ? . . .
C(56) C(55) B(2) 122.0(3) ? . . .
C(60) C(55) B(2) 123.1(4) ? . . .
C(55) C(56) C(57) 122.2(3) ? . . .
C(56) C(57) C(58) 121.0(5) ? . . .
C(57) C(58) C(59) 118.7(5) ? . . .
C(58) C(59) C(60) 119.7(4) ? . . .
C(55) C(60) C(59) 123.7(5) ? . . .
C(62) C(61) C(66) 113.9(4) ? . . .
C(62) C(61) B(2) 121.0(4) ? . . .
C(66) C(61) B(2) 125.1(4) ? . . .
C(61) C(62) C(63) 123.4(4) ? . . .
C(62) C(63) C(64) 119.9(4) ? . . .
C(63) C(64) C(65) 119.5(5) ? . . .
C(64) C(65) C(66) 119.9(5) ? . . .
C(61) C(66) C(65) 123.3(4) ? . . .
C(68) C(67) C(72) 114.5(4) ? . . .
C(68) C(67) B(2) 123.9(4) ? . . .
C(72) C(67) B(2) 121.6(5) ? . . .
C(67) C(68) C(69) 122.3(5) ? . . .
C(68) C(69) C(70) 121.4(6) ? . . .
C(69) C(70) C(71) 117.8(5) ? . . .
C(70) C(71) C(72) 121.1(5) ? . . .
C(67) C(72) C(71) 122.8(5) ? . . .
C(74) C(73) C(78) 114.4(4) ? . . .
C(74) C(73) B(2) 120.1(4) ? . . .
C(78) C(73) B(2) 125.5(3) ? . . .
C(73) C(74) C(75) 122.8(5) ? . . .
C(74) C(75) C(76) 120.7(4) ? . . .
C(75) C(76) C(77) 118.0(4) ? . . .
C(76) C(77) C(78) 121.1(6) ? . . .
C(73) C(78) C(77) 123.0(4) ? . . .
C(31) B(1) C(37) 110.5(3) ? . . .
C(31) B(1) C(43) 109.6(4) ? . . .
C(31) B(1) C(49) 108.2(4) ? . . .
C(37) B(1) C(43) 110.2(4) ? . . .
C(37) B(1) C(49) 107.3(4) ? . . .
C(43) B(1) C(49) 111.0(3) ? . . .
C(55) B(2) C(61) 108.1(3) ? . . .
C(55) B(2) C(67) 108.0(4) ? . . .
C(55) B(2) C(73) 111.3(4) ? . . .
C(61) B(2) C(67) 111.4(4) ? . . .
C(61) B(2) C(73) 109.6(4) ? . . .
C(67) B(2) C(73) 108.4(3) ? . . .
C(1) C(2) H(1) 121.0(5) ? . . .
C(3) C(2) H(1) 121.9(6) ? . . .
C(2) C(3) H(2) 119.6(7) ? . . .
C(4) C(3) H(2) 120.4(6) ? . . .
C(3) C(4) H(3) 120.8(6) ? . . .
C(5) C(4) H(3) 120.6(7) ? . . .
C(6) C(7) H(4) 119.0(6) ? . . .
C(8) C(7) H(4) 120.6(8) ? . . .
C(7) C(8) H(5) 121.0(6) ? . . .
C(9) C(8) H(5) 120.7(5) ? . . .
C(8) C(9) H(6) 121.3(8) ? . . .
C(10) C(9) H(6) 119.5(6) ? . . .
C(11) C(12) H(7) 120.4(6) ? . . .
C(13) C(12) H(7) 121.0(5) ? . . .
C(12) C(13) H(8) 120.7(6) ? . . .
C(14) C(13) H(8) 120.1(7) ? . . .
C(13) C(14) H(9) 120.6(4) ? . . .
C(15) C(14) H(9) 120.4(4) ? . . .
C(16) C(17) H(10) 120.4(5) ? . . .
C(18) C(17) H(10) 121.2(6) ? . . .
C(17) C(18) H(11) 120.0(7) ? . . .
C(19) C(18) H(11) 120.0(6) ? . . .
C(18) C(19) H(12) 121.3(7) ? . . .
C(20) C(19) H(12) 120.6(7) ? . . .
C(21) C(22) H(13) 119.3(6) ? . . .
C(23) C(22) H(13) 120.6(6) ? . . .
C(22) C(23) H(14) 121.3(5) ? . . .
C(24) C(23) H(14) 120.5(6) ? . . .
C(23) C(24) H(15) 120.9(5) ? . . .
C(25) C(24) H(15) 119.9(4) ? . . .
C(26) C(27) H(16) 119.9(7) ? . . .
C(28) C(27) H(16) 120.5(6) ? . . .
C(27) C(28) H(17) 120.8(7) ? . . .
C(29) C(28) H(17) 121.0(7) ? . . .
C(28) C(29) H(18) 120.1(6) ? . . .
C(30) C(29) H(18) 119.9(6) ? . . .
C(31) C(32) H(19) 118.0 ? . . .
C(33) C(32) H(19) 119.1 ? . . .
C(32) C(33) H(20) 119.1 ? . . .
C(34) C(33) H(20) 120.8 ? . . .
C(33) C(34) H(21) 120.9 ? . . .
C(35) C(34) H(21) 120.5 ? . . .
C(34) C(35) H(22) 120.1 ? . . .
C(36) C(35) H(22) 118.9 ? . . .
C(31) C(36) H(23) 118.8 ? . . .
C(35) C(36) H(23) 119.3 ? . . .
C(37) C(38) H(24) 118.4 ? . . .
C(39) C(38) H(24) 118.4 ? . . .
C(38) C(39) H(25) 120.5 ? . . .
C(40) C(39) H(25) 119.5 ? . . .
C(39) C(40) H(26) 120.8 ? . . .
C(41) C(40) H(26) 120.4 ? . . .
C(40) C(41) H(27) 119.5 ? . . .
C(42) C(41) H(27) 120.5 ? . . .
C(37) C(42) H(28) 118.4 ? . . .
C(41) C(42) H(28) 119.0 ? . . .
C(43) C(44) H(29) 118.0 ? . . .
C(45) C(44) H(29) 119.0 ? . . .
C(44) C(45) H(30) 120.2 ? . . .
C(46) C(45) H(30) 120.1 ? . . .
C(45) C(46) H(31) 120.9 ? . . .
C(47) C(46) H(31) 120.4 ? . . .
C(46) C(47) H(32) 119.9 ? . . .
C(48) C(47) H(32) 118.7 ? . . .
C(43) C(48) H(33) 118.7 ? . . .
C(47) C(48) H(33) 119.1 ? . . .
C(49) C(50) H(34) 118.6 ? . . .
C(51) C(50) H(34) 118.9 ? . . .
C(50) C(51) H(35) 120.0 ? . . .
C(52) C(51) H(35) 119.8 ? . . .
C(51) C(52) H(36) 120.5 ? . . .
C(53) C(52) H(36) 120.3 ? . . .
C(52) C(53) H(37) 120.7 ? . . .
C(54) C(53) H(37) 118.9 ? . . .
C(49) C(54) H(38) 118.2 ? . . .
C(53) C(54) H(38) 119.6 ? . . .
C(55) C(56) H(39) 119.1 ? . . .
C(57) C(56) H(39) 118.7 ? . . .
C(56) C(57) H(40) 119.5 ? . . .
C(58) C(57) H(40) 119.5 ? . . .
C(57) C(58) H(41) 120.6 ? . . .
C(59) C(58) H(41) 120.6 ? . . .
C(58) C(59) H(42) 120.4 ? . . .
C(60) C(59) H(42) 119.9 ? . . .
C(55) C(60) H(43) 118.5 ? . . .
C(59) C(60) H(43) 117.8 ? . . .
C(61) C(62) H(44) 117.7 ? . . .
C(63) C(62) H(44) 118.9 ? . . .
C(62) C(63) H(45) 119.5 ? . . .
C(64) C(63) H(45) 120.5 ? . . .
C(63) C(64) H(46) 120.3 ? . . .
C(65) C(64) H(46) 120.2 ? . . .
C(64) C(65) H(47) 120.0 ? . . .
C(66) C(65) H(47) 120.1 ? . . .
C(61) C(66) H(48) 117.8 ? . . .
C(65) C(66) H(48) 118.9 ? . . .
C(67) C(68) H(49) 118.1 ? . . .
C(69) C(68) H(49) 119.7 ? . . .
C(68) C(69) H(50) 119.3 ? . . .
C(70) C(69) H(50) 119.3 ? . . .
C(69) C(70) H(51) 121.3 ? . . .
C(71) C(70) H(51) 120.9 ? . . .
C(70) C(71) H(52) 119.1 ? . . .
C(72) C(71) H(52) 119.8 ? . . .
C(67) C(72) H(53) 118.3 ? . . .
C(71) C(72) H(53) 118.9 ? . . .
C(73) C(74) H(54) 118.1 ? . . .
C(75) C(74) H(54) 119.1 ? . . .
C(74) C(75) H(55) 119.8 ? . . .
C(76) C(75) H(55) 119.4 ? . . .
C(75) C(76) H(56) 120.9 ? . . .
C(77) C(76) H(56) 121.1 ? . . .
C(76) C(77) H(57) 119.9 ? . . .
C(78) C(77) H(57) 119.0 ? . . .
C(73) C(78) H(58) 117.9 ? . . .
C(77) C(78) H(58) 119.1 ? . . .
N(7) C(79) H(59) 110.7 ? . . .
N(7) C(79) H(60) 109.6 ? . . .
N(7) C(79) H(61) 108.1 ? . . .
H(59) C(79) H(60) 109.5 ? . . .
H(59) C(79) H(61) 109.5 ? . . .
H(60) C(79) H(61) 109.5 ? . . .
N(8) C(80) H(62) 112.2 ? . . .
N(8) C(80) H(63) 110.3 ? . . .
N(8) C(80) H(64) 105.9 ? . . .
H(62) C(80) H(63) 109.5 ? . . .
H(62) C(80) H(64) 109.5 ? . . .
H(63) C(80) H(64) 109.5 ? . . .

loop_
_geom_bond_atom_site_label_1
_geom_bond_atom_site_label_2
_geom_bond_distance
_geom_bond_publ_flag
_geom_bond_site_symmetry_1
_geom_bond_site_symmetry_2
Rh(1) N(1) 2.365(3) ? . .
Rh(1) N(1) 2.365(3) ? . 55702
Rh(1) N(2) 2.082(4) ? . .
Rh(1) N(2) 2.082(4) ? . 55702
Rh(1) N(3) 2.083(3) ? . .
Rh(1) N(3) 2.083(3) ? . 55702
Rh(2) N(4) 2.367(4) ? . .
Rh(2) N(4) 2.367(4) ? . 56602
Rh(2) N(5) 2.100(3) ? . .
Rh(2) N(5) 2.100(3) ? . 56602
Rh(2) N(6) 2.099(4) ? . .
Rh(2) N(6) 2.099(4) ? . 56602
S(1) C(5) 1.768(6) ? . .
S(1) C(6) 1.769(4) ? . .
S(2) C(10) 1.764(4) ? . .
S(2) C(11) 1.765(5) ? . .
S(3) C(1) 1.769(5) ? . .
S(3) C(15) 1.772(4) ? . .
S(4) C(20) 1.777(6) ? . .
S(4) C(21) 1.774(5) ? . .
S(5) C(25) 1.766(3) ? . .
S(5) C(26) 1.765(6) ? . .
S(6) C(16) 1.774(3) ? . .
S(6) C(30) 1.769(5) ? . .
O(1) N(7) 1.247(9) ? . .
O(2) N(7) 1.168(11) ? . .
O(3) N(8) 1.208(11) ? . .
O(4) N(8) 1.208(19) ? . .
N(1) C(1) 1.323(7) ? . .
N(1) C(5) 1.344(6) ? . .
N(2) C(6) 1.367(6) ? . .
N(2) C(10) 1.364(5) ? . .
N(3) C(11) 1.347(5) ? . .
N(3) C(15) 1.347(7) ? . .
N(4) C(16) 1.343(7) ? . .
N(4) C(20) 1.346(5) ? . .
N(5) C(21) 1.357(4) ? . .
N(5) C(25) 1.361(7) ? . .
N(6) C(26) 1.362(6) ? . .
N(6) C(30) 1.348(7) ? . .
N(7) C(79) 1.444(11) ? . .
N(8) C(80) 1.36(2) ? . .
C(1) C(2) 1.391(7) ? . .
C(2) C(3) 1.392(7) ? . .
C(3) C(4) 1.365(10) ? . .
C(4) C(5) 1.387(7) ? . .
C(6) C(7) 1.371(9) ? . .
C(7) C(8) 1.368(7) ? . .
C(8) C(9) 1.374(8) ? . .
C(9) C(10) 1.374(9) ? . .
C(11) C(12) 1.385(5) ? . .
C(12) C(13) 1.368(9) ? . .
C(13) C(14) 1.363(6) ? . .
C(14) C(15) 1.394(5) ? . .
C(16) C(17) 1.382(8) ? . .
C(17) C(18) 1.367(6) ? . .
C(18) C(19) 1.376(10) ? . .
C(19) C(20) 1.377(8) ? . .
C(21) C(22) 1.374(7) ? . .
C(22) C(23) 1.377(8) ? . .
C(23) C(24) 1.367(5) ? . .
C(24) C(25) 1.380(7) ? . .
C(26) C(27) 1.375(7) ? . .
C(27) C(28) 1.364(9) ? . .
C(28) C(29) 1.378(8) ? . .
C(29) C(30) 1.381(7) ? . .
C(31) C(32) 1.400(8) ? . .
C(31) C(36) 1.397(7) ? . .
C(31) B(1) 1.671(7) ? . .
C(32) C(33) 1.387(7) ? . .
C(33) C(34) 1.389(8) ? . .
C(34) C(35) 1.366(9) ? . .
C(35) C(36) 1.403(7) ? . .
C(37) C(38) 1.392(6) ? . .
C(37) C(42) 1.394(5) ? . .
C(37) B(1) 1.647(8) ? . .
C(38) C(39) 1.379(7) ? . .
C(39) C(40) 1.383(5) ? . .
C(40) C(41) 1.385(7) ? . .
C(41) C(42) 1.388(7) ? . .
C(43) C(44) 1.412(7) ? . .
C(43) C(48) 1.404(7) ? . .
C(43) B(1) 1.654(9) ? . .
C(44) C(45) 1.390(9) ? . .
C(45) C(46) 1.395(9) ? . .
C(46) C(47) 1.370(8) ? . .
C(47) C(48) 1.388(10) ? . .
C(49) C(50) 1.391(9) ? . .
C(49) C(54) 1.401(6) ? . .
C(49) B(1) 1.653(6) ? . .
C(50) C(51) 1.400(6) ? . .
C(51) C(52) 1.370(7) ? . .
C(52) C(53) 1.368(10) ? . .
C(53) C(54) 1.398(6) ? . .
C(55) C(56) 1.395(8) ? . .
C(55) C(60) 1.394(5) ? . .
C(55) B(2) 1.666(8) ? . .
C(56) C(57) 1.392(9) ? . .
C(57) C(58) 1.367(5) ? . .
C(58) C(59) 1.377(8) ? . .
C(59) C(60) 1.383(8) ? . .
C(61) C(62) 1.411(6) ? . .
C(61) C(66) 1.418(7) ? . .
C(61) B(2) 1.654(7) ? . .
C(62) C(63) 1.388(7) ? . .
C(63) C(64) 1.384(8) ? . .
C(64) C(65) 1.380(7) ? . .
C(65) C(66) 1.389(7) ? . .
C(67) C(68) 1.398(8) ? . .
C(67) C(72) 1.408(7) ? . .
C(67) B(2) 1.638(7) ? . .
C(68) C(69) 1.395(8) ? . .
C(69) C(70) 1.373(9) ? . .
C(70) C(71) 1.374(10) ? . .
C(71) C(72) 1.384(7) ? . .
C(73) C(74) 1.405(6) ? . .
C(73) C(78) 1.400(8) ? . .
C(73) B(2) 1.644(6) ? . .
C(74) C(75) 1.396(6) ? . .
C(75) C(76) 1.367(9) ? . .
C(76) C(77) 1.389(7) ? . .
C(77) C(78) 1.377(6) ? . .
C(2) H(1) 0.950(9) ? . .
C(3) H(2) 0.950(7) ? . .
C(4) H(3) 0.950(7) ? . .
C(7) H(4) 0.950(7) ? . .
C(8) H(5) 0.950(11) ? . .
C(9) H(6) 0.950(6) ? . .
C(12) H(7) 0.950(6) ? . .
C(13) H(8) 0.950(6) ? . .
C(14) H(9) 0.950(8) ? . .
C(17) H(10) 0.950(9) ? . .
C(18) H(11) 0.950(8) ? . .
C(19) H(12) 0.950(6) ? . .
C(22) H(13) 0.950(5) ? . .
C(23) H(14) 0.950(7) ? . .
C(24) H(15) 0.950(7) ? . .
C(27) H(16) 0.950(8) ? . .
C(28) H(17) 0.950(7) ? . .
C(29) H(18) 0.950(9) ? . .
C(32) H(19) 0.950 ? . .
C(33) H(20) 0.950 ? . .
C(34) H(21) 0.950 ? . .
C(35) H(22) 0.950 ? . .
C(36) H(23) 0.950 ? . .
C(38) H(24) 0.950 ? . .
C(39) H(25) 0.950 ? . .
C(40) H(26) 0.950 ? . .
C(41) H(27) 0.950 ? . .
C(42) H(28) 0.950 ? . .
C(44) H(29) 0.950 ? . .
C(45) H(30) 0.950 ? . .
C(46) H(31) 0.950 ? . .
C(47) H(32) 0.950 ? . .
C(48) H(33) 0.950 ? . .
C(50) H(34) 0.950 ? . .
C(51) H(35) 0.950 ? . .
C(52) H(36) 0.950 ? . .
C(53) H(37) 0.950 ? . .
C(54) H(38) 0.950 ? . .
C(56) H(39) 0.950 ? . .
C(57) H(40) 0.950 ? . .
C(58) H(41) 0.950 ? . .
C(59) H(42) 0.950 ? . .
C(60) H(43) 0.950 ? . .
C(62) H(44) 0.950 ? . .
C(63) H(45) 0.950 ? . .
C(64) H(46) 0.950 ? . .
C(65) H(47) 0.950 ? . .
C(66) H(48) 0.950 ? . .
C(68) H(49) 0.950 ? . .
C(69) H(50) 0.950 ? . .
C(70) H(51) 0.950 ? . .
C(71) H(52) 0.950 ? . .
C(72) H(53) 0.950 ? . .
C(74) H(54) 0.950 ? . .
C(75) H(55) 0.950 ? . .
C(76) H(56) 0.950 ? . .
C(77) H(57) 0.950 ? . .
C(78) H(58) 0.950 ? . .
C(79) H(59) 0.950 ? . .
C(79) H(60) 0.950 ? . .
C(79) H(61) 0.950 ? . .
C(80) H(62) 0.950 ? . .
C(80) H(63) 0.950 ? . .
C(80) H(64) 0.950 ? . .

loop_
_geom_contact_atom_site_label_1
_geom_contact_atom_site_label_2
_geom_contact_distance
_geom_contact_publ_flag
_geom_contact_site_symmetry_1
_geom_contact_site_symmetry_2
S(5) O(4) 3.593(11) ? . .
S(6) C(66) 3.543(4) ? . 55602
S(6) C(78) 3.519(5) ? . 55602
O(1) C(2) 3.337(9) ? . .
O(1) C(3) 3.479(10) ? . .
O(1) C(40) 3.544(6) ? . 66702
O(1) C(41) 3.403(7) ? . 66702
O(1) C(46) 3.588(8) ? . .
O(1) C(63) 3.452(5) ? . .
O(1) C(80) 3.580(19) ? . 65501
O(2) C(76) 3.375(7) ? . 66501
O(3) C(35) 3.594(11) ? . 44501
O(3) C(70) 3.512(10) ? . 45602
O(4) S(5) 3.593(11) ? . .
O(4) C(27) 3.570(15) ? . .
N(1) C(59) 3.587(6) ? . .
N(7) C(64) 3.433(7) ? . .
C(1) C(59) 3.530(7) ? . .
C(2) O(1) 3.337(9) ? . .
C(3) O(1) 3.479(10) ? . .
C(3) C(41) 3.565(8) ? . 66702
C(3) C(45) 3.577(6) ? . .
C(8) C(39) 3.582(9) ? . 56702
C(8) C(40) 3.543(9) ? . 56702
C(8) C(41) 3.583(10) ? . 56702
C(9) C(34) 3.502(6) ? . 44501
C(11) C(57) 3.425(7) ? . .
C(12) C(45) 3.383(6) ? . 44501
C(12) C(46) 3.352(5) ? . 44501
C(12) C(56) 3.485(7) ? . .
C(12) C(57) 3.497(7) ? . .
C(13) C(46) 3.584(6) ? . 44501
C(13) C(56) 3.343(7) ? . .
C(13) C(78) 3.590(8) ? . .
C(14) C(55) 3.595(7) ? . .
C(14) C(56) 3.481(8) ? . .
C(14) C(78) 3.392(7) ? . .
C(17) C(76) 3.437(8) ? . 55602
C(17) C(77) 3.401(7) ? . 55602
C(18) C(71) 3.587(6) ? . 66501
C(19) C(71) 3.563(7) ? . 66501
C(22) C(63) 3.477(9) ? . 56501
C(22) C(64) 3.488(8) ? . 56501
C(23) C(36) 3.362(6) ? . .
C(23) C(63) 3.479(8) ? . 56501
C(27) O(4) 3.570(15) ? . .
C(27) C(68) 3.540(5) ? . .
C(28) C(66) 3.535(8) ? . .
C(28) C(68) 3.280(6) ? . .
C(28) C(79) 3.540(8) ? . .
C(29) C(65) 3.513(6) ? . 55602
C(34) C(9) 3.502(6) ? . 66501
C(35) O(3) 3.594(11) ? . 66501
C(36) C(23) 3.362(6) ? . .
C(39) C(8) 3.582(9) ? . 56702
C(40) O(1) 3.544(6) ? . 66702
C(40) C(8) 3.543(9) ? . 56702
C(40) C(45) 3.565(9) ? . 66702
C(40) C(46) 3.590(9) ? . 66702
C(41) O(1) 3.403(7) ? . 66702
C(41) C(3) 3.565(8) ? . 66702
C(41) C(8) 3.583(10) ? . 56702
C(45) C(3) 3.577(6) ? . .
C(45) C(12) 3.383(6) ? . 66501
C(45) C(40) 3.565(9) ? . 66702
C(46) O(1) 3.588(8) ? . .
C(46) C(12) 3.352(5) ? . 66501
C(46) C(13) 3.584(6) ? . 66501
C(46) C(40) 3.590(9) ? . 66702
C(55) C(14) 3.595(7) ? . .
C(56) C(12) 3.485(7) ? . .
C(56) C(13) 3.343(7) ? . .
C(56) C(14) 3.481(8) ? . .
C(57) C(11) 3.425(7) ? . .
C(57) C(12) 3.497(7) ? . .
C(59) N(1) 3.587(6) ? . .
C(59) C(1) 3.530(7) ? . .
C(63) O(1) 3.452(5) ? . .
C(63) C(22) 3.477(9) ? . 54501
C(63) C(23) 3.479(8) ? . 54501
C(64) N(7) 3.433(7) ? . .
C(64) C(22) 3.488(8) ? . 54501
C(64) C(79) 3.524(10) ? . .
C(65) C(29) 3.513(6) ? . 55602
C(65) C(71) 3.584(7) ? . 55602
C(66) S(6) 3.543(4) ? . 55602
C(66) C(28) 3.535(8) ? . .
C(68) C(27) 3.540(5) ? . .
C(68) C(28) 3.280(6) ? . .
C(70) O(3) 3.512(10) ? . 45602
C(71) C(18) 3.587(6) ? . 44501
C(71) C(19) 3.563(7) ? . 44501
C(71) C(65) 3.584(7) ? . 55602
C(76) O(2) 3.375(7) ? . 44501
C(76) C(17) 3.437(8) ? . 55602
C(77) C(17) 3.401(7) ? . 55602
C(78) S(6) 3.519(5) ? . 55602
C(78) C(13) 3.590(8) ? . .
C(78) C(14) 3.392(7) ? . .
C(79) C(28) 3.540(8) ? . .
C(79) C(64) 3.524(10) ? . .
C(80) O(1) 3.580(19) ? . 45501
S(1) H(24) 3.343 ? . .
S(1) H(25) 3.403 ? . .
S(2) H(28) 3.077 ? . 44501
S(2) H(40) 3.536 ? . .
S(3) H(20) 3.279 ? . 54501
S(3) H(34) 3.500 ? . 54501
S(3) H(44) 3.104 ? . .
S(4) H(50) 3.548 ? . 56602
S(5) H(57) 3.207 ? . 56501
S(6) H(48) 3.583 ? . 55602
S(6) H(53) 3.150 ? . 55602
S(6) H(58) 3.296 ? . 55602
O(1) H(1) 2.654(8) ? . .
O(1) H(2) 2.923(10) ? . .
O(1) H(21) 2.960 ? . 54501
O(1) H(26) 3.001 ? . 66702
O(1) H(27) 2.694 ? . 66702
O(1) H(31) 3.052 ? . .
O(1) H(45) 3.171 ? . .
O(1) H(46) 3.529 ? . .
O(1) H(62) 2.838 ? . 65501
O(1) H(64) 3.496 ? . 65501
O(2) H(31) 3.354 ? . .
O(2) H(32) 3.485 ? . .
O(2) H(46) 3.455 ? . .
O(2) H(52) 2.661 ? . 55602
O(2) H(55) 3.498 ? . 66501
O(2) H(56) 2.509 ? . 66501
O(2) H(62) 2.731 ? . 65501
O(3) H(13) 3.244(9) ? . 44501
O(3) H(22) 2.723 ? . 44501
O(3) H(46) 2.919 ? . 45501
O(3) H(49) 3.513 ? . .
O(3) H(51) 2.587 ? . 45602
O(4) H(16) 2.818(15) ? . .
O(4) H(49) 3.024 ? . .
O(4) H(50) 3.285 ? . .
O(4) H(51) 3.073 ? . 45602
N(1) H(42) 3.389 ? . .
N(2) H(41) 3.162 ? . .
N(7) H(1) 3.535(9) ? . .
N(7) H(2) 3.544(10) ? . .
N(7) H(31) 3.163 ? . .
N(7) H(32) 3.352 ? . .
N(7) H(46) 3.340 ? . .
N(7) H(52) 3.461 ? . 55602
N(7) H(56) 3.502 ? . 66501
N(7) H(62) 3.134 ? . 65501
N(8) H(22) 3.427 ? . 44501
N(8) H(49) 3.413 ? . .
N(8) H(51) 3.000 ? . 45602
C(1) H(42) 3.387 ? . .
C(2) H(20) 3.430 ? . 54501
C(2) H(27) 2.956 ? . 66702
C(2) H(42) 3.324 ? . .
C(2) H(43) 3.586 ? . .
C(2) H(61) 3.287 ? . .
C(3) H(27) 3.007 ? . 66702
C(3) H(42) 3.249 ? . .
C(3) H(61) 3.151 ? . .
C(4) H(38) 3.143 ? . .
C(4) H(42) 3.183 ? . .
C(5) H(42) 3.228 ? . .
C(6) H(41) 2.970 ? . .
C(7) H(19) 3.463 ? . 56702
C(7) H(34) 3.575 ? . 56702
C(7) H(41) 3.006 ? . .
C(8) H(19) 2.692 ? . 56702
C(8) H(41) 3.192 ? . .
C(9) H(19) 2.972 ? . 56702
C(9) H(20) 3.474 ? . 56702
C(9) H(40) 3.388 ? . .
C(9) H(41) 3.255 ? . .
C(10) H(40) 3.318 ? . .
C(10) H(41) 3.201 ? . .
C(11) H(40) 3.217 ? . .
C(12) H(39) 3.271 ? . .
C(12) H(40) 3.271 ? . .
C(13) H(31) 3.506 ? . 44501
C(13) H(35) 3.328 ? . 54501
C(13) H(39) 3.096 ? . .
C(14) H(35) 2.870 ? . 54501
C(14) H(39) 3.557 ? . .
C(14) H(44) 3.172 ? . .
C(14) H(58) 3.467 ? . .
C(15) H(44) 3.515 ? . .
C(17) H(53) 3.590 ? . 55602
C(17) H(55) 3.597 ? . 66501
C(18) H(52) 3.576 ? . 66501
C(18) H(54) 3.234 ? . 66501
C(18) H(55) 3.460 ? . 66501
C(19) H(54) 2.979 ? . 66501
C(22) H(22) 3.448 ? . .
C(22) H(23) 3.529 ? . .
C(22) H(45) 3.369 ? . 56501
C(22) H(46) 3.382 ? . 56501
C(23) H(23) 3.364 ? . .
C(23) H(33) 3.363 ? . .
C(23) H(45) 3.254 ? . 56501
C(23) H(58) 3.466 ? . 56501
C(24) H(33) 3.447 ? . .
C(24) H(57) 3.171 ? . 56501
C(24) H(58) 3.252 ? . 56501
C(25) H(57) 3.493 ? . 56501
C(27) H(43) 3.508 ? . .
C(27) H(49) 3.228 ? . .
C(28) H(43) 3.131 ? . .
C(28) H(48) 3.309 ? . .
C(28) H(49) 3.251 ? . .
C(28) H(59) 3.091 ? . .
C(28) H(60) 3.272 ? . .
C(29) H(47) 3.099 ? . 55602
C(29) H(48) 3.415 ? . .
C(29) H(48) 3.383 ? . 55602
C(29) H(59) 3.293 ? . .
C(29) H(60) 3.211 ? . .
C(31) H(6) 3.372(5) ? . 66501
C(31) H(14) 3.132(6) ? . .
C(32) H(5) 3.463(8) ? . 56702
C(32) H(6) 3.095(6) ? . 66501
C(33) H(1) 3.548(8) ? . 56501
C(33) H(6) 2.798(7) ? . 66501
C(33) H(27) 3.327 ? . 67702
C(34) H(6) 2.742(7) ? . 66501
C(34) H(14) 3.505(5) ? . .
C(34) H(27) 3.177 ? . 67702
C(34) H(45) 3.022 ? . 56501
C(34) H(64) 3.097 ? . 66501
C(35) H(6) 2.935(6) ? . 66501
C(35) H(13) 3.068(6) ? . .
C(35) H(14) 3.035(5) ? . .
C(35) H(40) 3.035 ? . 66501
C(35) H(45) 3.371 ? . 56501
C(35) H(64) 3.159 ? . 66501
C(36) H(6) 3.227(5) ? . 66501
C(36) H(13) 3.409(7) ? . .
C(36) H(14) 2.824(6) ? . .
C(36) H(40) 3.443 ? . 66501
C(37) H(5) 2.938(9) ? . 56702
C(38) H(3) 3.413(8) ? . .
C(38) H(4) 3.259(9) ? . 56702
C(38) H(5) 2.953(8) ? . 56702
C(38) H(30) 3.468 ? . 66702
C(39) H(4) 3.193(9) ? . 56702
C(39) H(5) 2.858(8) ? . 56702
C(39) H(30) 3.085 ? . 66702
C(39) H(36) 3.535 ? . 56702
C(40) H(5) 2.684(9) ? . 56702
C(40) H(30) 2.936 ? . 66702
C(40) H(31) 2.996 ? . 66702
C(40) H(36) 3.527 ? . 56702
C(40) H(62) 3.524 ? . 56702
C(41) H(1) 3.562(5) ? . 66702
C(41) H(2) 3.173(8) ? . 66702
C(41) H(5) 2.638(10) ? . 56702
C(41) H(20) 3.315 ? . 67702
C(41) H(21) 3.119 ? . 67702
C(41) H(30) 3.156 ? . 66702
C(41) H(31) 3.573 ? . 66702
C(42) H(5) 2.746(10) ? . 56702
C(42) H(20) 3.385 ? . 67702
C(42) H(30) 3.535 ? . 66702
C(43) H(3) 3.182(7) ? . .
C(43) H(7) 3.164(7) ? . 66501
C(44) H(2) 3.311(7) ? . .
C(44) H(3) 2.928(6) ? . .
C(44) H(7) 2.991(7) ? . 66501
C(45) H(2) 2.810(5) ? . .
C(45) H(3) 3.414(7) ? . .
C(45) H(7) 2.814(6) ? . 66501
C(46) H(2) 2.802(7) ? . .
C(46) H(7) 2.754(6) ? . 66501
C(46) H(8) 3.169(7) ? . 66501
C(46) H(26) 3.349 ? . 66702
C(47) H(2) 3.281(7) ? . .
C(47) H(7) 2.865(5) ? . 66501
C(47) H(8) 3.521(7) ? . 66501
C(47) H(60) 3.434 ? . .
C(47) H(61) 3.388 ? . .
C(48) H(7) 3.079(6) ? . 66501
C(49) H(14) 3.381(7) ? . .
C(49) H(15) 3.047(6) ? . .
C(50) H(14) 3.197(7) ? . .
C(50) H(15) 2.916(7) ? . .
C(51) H(9) 3.293(8) ? . 56501
C(51) H(15) 2.822(8) ? . .
C(51) H(25) 3.111 ? . 56702
C(51) H(57) 3.354 ? . 56501
C(52) H(15) 2.822(8) ? . .
C(52) H(25) 3.150 ? . 56702
C(52) H(57) 3.199 ? . 56501
C(52) H(63) 3.008 ? . .
C(53) H(15) 2.889(7) ? . .
C(53) H(42) 3.337 ? . .
C(53) H(63) 3.142 ? . .
C(54) H(3) 3.345(8) ? . .
C(54) H(15) 2.999(7) ? . .
C(54) H(42) 3.575 ? . .
C(55) H(9) 3.599(7) ? . .
C(55) H(17) 3.292(7) ? . .
C(57) H(22) 3.319 ? . 44501
C(57) H(64) 3.530 ? . .
C(58) H(37) 3.227 ? . .
C(58) H(63) 3.345 ? . .
C(58) H(64) 3.541 ? . .
C(59) H(16) 3.345(7) ? . .
C(59) H(37) 3.054 ? . .
C(60) H(16) 3.243(7) ? . .
C(60) H(17) 2.944(8) ? . .
C(60) H(61) 3.592 ? . .
C(61) H(17) 2.911(7) ? . .
C(61) H(59) 3.318 ? . .
C(62) H(1) 3.554(6) ? . .
C(62) H(9) 3.401(6) ? . .
C(62) H(59) 3.172 ? . .
C(63) H(1) 3.410(7) ? . .
C(63) H(13) 3.264(9) ? . 54501
C(63) H(14) 3.208(8) ? . 54501
C(63) H(59) 2.956 ? . .
C(64) H(13) 3.147(9) ? . 54501
C(64) H(52) 3.539 ? . 55602
C(64) H(59) 2.815 ? . .
C(65) H(18) 3.332(8) ? . .
C(65) H(18) 3.033(6) ? . 55602
C(65) H(48) 3.435 ? . 55602
C(65) H(52) 3.493 ? . 55602
C(65) H(59) 2.893 ? . .
C(66) H(17) 2.792(8) ? . .
C(66) H(18) 3.203(7) ? . .
C(66) H(18) 2.952(7) ? . 55602
C(66) H(47) 3.576 ? . 55602
C(66) H(59) 3.126 ? . .
C(67) H(12) 3.355(5) ? . 44501
C(67) H(17) 2.881(5) ? . .
C(68) H(12) 3.221(5) ? . 44501
C(68) H(16) 3.317(5) ? . .
C(68) H(17) 2.814(6) ? . .
C(69) H(12) 3.014(6) ? . 44501
C(69) H(17) 3.577(6) ? . .
C(69) H(50) 3.216 ? . 45602
C(70) H(12) 2.896(7) ? . 44501
C(70) H(46) 3.260 ? . 55602
C(70) H(47) 3.241 ? . 55602
C(70) H(50) 3.311 ? . 45602
C(71) H(11) 2.973(7) ? . 44501
C(71) H(12) 2.953(8) ? . 44501
C(71) H(46) 3.350 ? . 55602
C(71) H(47) 2.867 ? . 55602
C(72) H(11) 3.033(5) ? . 44501
C(72) H(12) 3.157(7) ? . 44501
C(72) H(47) 3.189 ? . 55602
C(73) H(8) 3.267(7) ? . .
C(73) H(9) 3.219(6) ? . .
C(73) H(10) 3.196(7) ? . 55602
C(74) H(8) 3.170(7) ? . .
C(74) H(10) 3.073(8) ? . 55602
C(74) H(11) 3.504(7) ? . 44501
C(74) H(12) 3.557(8) ? . 44501
C(75) H(8) 3.008(6) ? . .
C(75) H(10) 2.986(9) ? . 55602
C(75) H(32) 3.412 ? . 44501
C(76) H(8) 2.899(7) ? . .
C(76) H(10) 3.000(8) ? . 55602
C(76) H(11) 3.476(7) ? . 55602
C(77) H(8) 2.970(9) ? . .
C(77) H(9) 3.189(6) ? . .
C(77) H(10) 3.038(7) ? . 55602
C(77) H(15) 3.483(8) ? . 54501
C(78) H(8) 3.140(8) ? . .
C(78) H(9) 2.710(6) ? . .
C(78) H(10) 3.122(6) ? . 55602
C(79) H(1) 3.580(10) ? . .
C(79) H(2) 3.562(10) ? . .
C(79) H(17) 3.456(7) ? . .
C(79) H(32) 3.252 ? . .
C(79) H(43) 3.175 ? . .
C(80) H(21) 3.332 ? . 44501
C(80) H(22) 3.428 ? . 44501
C(80) H(26) 3.161 ? . 56702
C(80) H(36) 3.070 ? . .
C(80) H(37) 3.555 ? . .
C(80) H(41) 3.484 ? . .
B(2) H(17) 3.148(7) ? . .
H(1) O(1) 2.654(8) ? . .
H(1) N(7) 3.535(9) ? . .
H(1) C(33) 3.548(8) ? . 54501
H(1) C(41) 3.562(5) ? . 66702
H(1) C(62) 3.554(6) ? . .
H(1) C(63) 3.410(7) ? . .
H(1) C(79) 3.580(10) ? . .
H(1) H(20) 3.072 ? . 54501
H(1) H(21) 3.195 ? . 54501
H(1) H(27) 2.657 ? . 66702
H(1) H(43) 3.491 ? . .
H(1) H(44) 3.221 ? . .
H(1) H(45) 2.973 ? . .
H(1) H(61) 3.021 ? . .
H(2) O(1) 2.923(10) ? . .
H(2) N(7) 3.544(10) ? . .
H(2) C(41) 3.173(8) ? . 66702
H(2) C(44) 3.311(7) ? . .
H(2) C(45) 2.810(5) ? . .
H(2) C(46) 2.802(7) ? . .
H(2) C(47) 3.281(7) ? . .
H(2) C(79) 3.562(10) ? . .
H(2) H(27) 2.687 ? . 66702
H(2) H(30) 3.063 ? . .
H(2) H(31) 3.050 ? . .
H(2) H(61) 2.789 ? . .
H(3) C(38) 3.413(8) ? . .
H(3) C(43) 3.182(7) ? . .
H(3) C(44) 2.928(6) ? . .
H(3) C(45) 3.414(7) ? . .
H(3) C(54) 3.345(8) ? . .
H(3) H(24) 3.172 ? . .
H(3) H(29) 2.993 ? . .
H(3) H(30) 3.421 ? . 66702
H(3) H(38) 2.682 ? . .
H(4) C(38) 3.259(9) ? . 56702
H(4) C(39) 3.193(9) ? . 56702
H(4) H(24) 3.388 ? . .
H(4) H(24) 3.317 ? . 56702
H(4) H(25) 3.221 ? . 56702
H(4) H(34) 3.568 ? . 56702
H(4) H(41) 3.456 ? . .
H(5) C(32) 3.463(8) ? . 56702
H(5) C(37) 2.938(9) ? . 56702
H(5) C(38) 2.953(8) ? . 56702
H(5) C(39) 2.858(8) ? . 56702
H(5) C(40) 2.684(9) ? . 56702
H(5) C(41) 2.638(10) ? . 56702
H(5) C(42) 2.746(10) ? . 56702
H(5) H(19) 2.532 ? . 56702
H(5) H(21) 3.427 ? . 44501
H(5) H(24) 3.591 ? . 56702
H(5) H(25) 3.462 ? . 56702
H(5) H(26) 3.190 ? . 56702
H(5) H(27) 3.153 ? . 56702
H(5) H(28) 3.289 ? . 56702
H(6) C(31) 3.372(5) ? . 44501
H(6) C(32) 3.095(6) ? . 44501
H(6) C(33) 2.798(7) ? . 44501
H(6) C(34) 2.742(7) ? . 44501
H(6) C(35) 2.935(6) ? . 44501
H(6) C(36) 3.227(5) ? . 44501
H(6) H(19) 3.057 ? . 56702
H(6) H(20) 3.217 ? . 44501
H(6) H(20) 3.306 ? . 56702
H(6) H(21) 3.173 ? . 44501
H(6) H(22) 3.418 ? . 44501
H(6) H(28) 3.507 ? . 44501
H(6) H(40) 3.424 ? . .
H(7) C(43) 3.164(7) ? . 44501
H(7) C(44) 2.991(7) ? . 44501
H(7) C(45) 2.814(6) ? . 44501
H(7) C(46) 2.754(6) ? . 44501
H(7) C(47) 2.865(5) ? . 44501
H(7) C(48) 3.079(6) ? . 44501
H(7) H(23) 2.961 ? . 44501
H(7) H(29) 3.554 ? . 44501
H(7) H(30) 3.312 ? . 44501
H(7) H(31) 3.231 ? . 44501
H(7) H(32) 3.370 ? . 44501
H(7) H(39) 3.403 ? . .
H(7) H(40) 3.352 ? . .
H(8) C(46) 3.169(7) ? . 44501
H(8) C(47) 3.521(7) ? . 44501
H(8) C(73) 3.267(7) ? . .
H(8) C(74) 3.170(7) ? . .
H(8) C(75) 3.008(6) ? . .
H(8) C(76) 2.899(7) ? . .
H(8) C(77) 2.970(9) ? . .
H(8) C(78) 3.140(8) ? . .
H(8) H(31) 2.937 ? . 44501
H(8) H(32) 3.528 ? . 44501
H(8) H(35) 3.304 ? . 54501
H(8) H(39) 3.195 ? . .
H(8) H(55) 3.524 ? . .
H(8) H(56) 3.334 ? . .
H(8) H(57) 3.452 ? . .
H(9) C(51) 3.293(8) ? . 54501
H(9) C(55) 3.599(7) ? . .
H(9) C(62) 3.401(6) ? . .
H(9) C(73) 3.219(6) ? . .
H(9) C(77) 3.189(6) ? . .
H(9) C(78) 2.710(6) ? . .
H(9) H(34) 3.561 ? . 54501
H(9) H(35) 2.547 ? . 54501
H(9) H(44) 2.564 ? . .
H(9) H(57) 3.389 ? . .
H(9) H(58) 2.627 ? . .
H(10) C(73) 3.196(7) ? . 55602
H(10) C(74) 3.073(8) ? . 55602
H(10) C(75) 2.986(9) ? . 55602
H(10) C(76) 3.000(8) ? . 55602
H(10) C(77) 3.038(7) ? . 55602
H(10) C(78) 3.122(6) ? . 55602
H(10) H(11) 2.966(9) ? . 66602
H(10) H(53) 2.869 ? . 55602
H(10) H(55) 3.464 ? . 55602
H(10) H(56) 3.516 ? . 55602
H(10) H(57) 3.556 ? . 55602
H(11) C(71) 2.973(7) ? . 66501
H(11) C(72) 3.033(5) ? . 66501
H(11) C(74) 3.504(7) ? . 66501
H(11) C(76) 3.476(7) ? . 55602
H(11) H(10) 2.966(9) ? . 66602
H(11) H(52) 2.870 ? . 66501
H(11) H(53) 2.957 ? . 66501
H(11) H(54) 3.211 ? . 66501
H(11) H(56) 3.366 ? . 55602
H(12) C(67) 3.355(5) ? . 66501
H(12) C(68) 3.221(5) ? . 66501
H(12) C(69) 3.014(6) ? . 66501
H(12) C(70) 2.896(7) ? . 66501
H(12) C(71) 2.953(8) ? . 66501
H(12) C(72) 3.157(7) ? . 66501
H(12) C(74) 3.557(8) ? . 66501
H(12) H(50) 3.513 ? . 66501
H(12) H(51) 3.330 ? . 66501
H(12) H(52) 3.412 ? . 66501
H(12) H(54) 2.733 ? . 66501
H(13) O(3) 3.244(9) ? . 66501
H(13) C(35) 3.068(6) ? . .
H(13) C(36) 3.409(7) ? . .
H(13) C(63) 3.264(9) ? . 56501
H(13) C(64) 3.147(9) ? . 56501
H(13) H(22) 2.695 ? . .
H(13) H(23) 3.310 ? . .
H(13) H(45) 3.044 ? . 56501
H(13) H(46) 2.820 ? . 56501
H(14) C(31) 3.132(6) ? . .
H(14) C(34) 3.505(5) ? . .
H(14) C(35) 3.035(5) ? . .
H(14) C(36) 2.824(6) ? . .
H(14) C(49) 3.381(7) ? . .
H(14) C(50) 3.197(7) ? . .
H(14) C(63) 3.208(8) ? . 56501
H(14) H(22) 3.390 ? . .
H(14) H(23) 3.076 ? . .
H(14) H(33) 3.499 ? . .
H(14) H(34) 3.129 ? . .
H(14) H(45) 2.775 ? . 56501
H(14) H(58) 3.531 ? . 56501
H(15) C(49) 3.047(6) ? . .
H(15) C(50) 2.916(7) ? . .
H(15) C(51) 2.822(8) ? . .
H(15) C(52) 2.822(8) ? . .
H(15) C(53) 2.889(7) ? . .
H(15) C(54) 2.999(7) ? . .
H(15) C(77) 3.483(8) ? . 56501
H(15) H(33) 3.567 ? . .
H(15) H(34) 3.468 ? . .
H(15) H(35) 3.338 ? . .
H(15) H(36) 3.340 ? . .
H(15) H(37) 3.431 ? . .
H(15) H(38) 3.588 ? . .
H(15) H(57) 2.686 ? . 56501
H(15) H(58) 3.244 ? . 56501
H(16) O(4) 2.818(15) ? . .
H(16) C(59) 3.345(7) ? . .
H(16) C(60) 3.243(7) ? . .
H(16) C(68) 3.317(5) ? . .
H(16) H(37) 3.408 ? . .
H(16) H(42) 3.404 ? . .
H(16) H(43) 3.200 ? . .
H(16) H(49) 2.772 ? . .
H(17) C(55) 3.292(7) ? . .
H(17) C(60) 2.944(8) ? . .
H(17) C(61) 2.911(7) ? . .
H(17) C(66) 2.792(8) ? . .
H(17) C(67) 2.881(5) ? . .
H(17) C(68) 2.814(6) ? . .
H(17) C(69) 3.577(6) ? . .
H(17) C(79) 3.456(7) ? . .
H(17) B(2) 3.148(7) ? . .
H(17) H(43) 2.453 ? . .
H(17) H(47) 3.592 ? . 55602
H(17) H(48) 2.658 ? . .
H(17) H(49) 2.812 ? . .
H(17) H(59) 2.824 ? . .
H(17) H(60) 3.445 ? . .
H(18) C(65) 3.332(8) ? . .
H(18) C(65) 3.033(6) ? . 55602
H(18) C(66) 3.203(7) ? . .
H(18) C(66) 2.952(7) ? . 55602
H(18) H(47) 3.127 ? . .
H(18) H(47) 2.686 ? . 55602
H(18) H(48) 2.877 ? . .
H(18) H(48) 2.520 ? . 55602
H(18) H(53) 3.214 ? . 55602
H(18) H(59) 3.153 ? . .
H(18) H(60) 3.308 ? . .
H(19) C(7) 3.463 ? . 56702
H(19) C(8) 2.692 ? . 56702
H(19) C(9) 2.972 ? . 56702
H(19) H(5) 2.532 ? . 56702
H(19) H(6) 3.057 ? . 56702
H(20) S(3) 3.279 ? . 56501
H(20) C(2) 3.430 ? . 56501
H(20) C(9) 3.474 ? . 56702
H(20) C(41) 3.315 ? . 67702
H(20) C(42) 3.385 ? . 67702
H(20) H(1) 3.072 ? . 56501
H(20) H(6) 3.217 ? . 66501
H(20) H(6) 3.306 ? . 56702
H(20) H(27) 2.807 ? . 67702
H(20) H(28) 2.914 ? . 67702
H(21) O(1) 2.960 ? . 56501
H(21) C(41) 3.119 ? . 67702
H(21) C(80) 3.332 ? . 66501
H(21) H(1) 3.195 ? . 56501
H(21) H(5) 3.427 ? . 66501
H(21) H(6) 3.173 ? . 66501
H(21) H(26) 3.572 ? . 67702
H(21) H(27) 2.505 ? . 67702
H(21) H(45) 2.861 ? . 56501
H(21) H(62) 3.356 ? . 66501
H(21) H(64) 2.520 ? . 66501
H(22) O(3) 2.723 ? . 66501
H(22) N(8) 3.427 ? . 66501
H(22) C(22) 3.448 ? . .
H(22) C(57) 3.319 ? . 66501
H(22) C(80) 3.428 ? . 66501
H(22) H(6) 3.418 ? . 66501
H(22) H(13) 2.695 ? . .
H(22) H(14) 3.390 ? . .
H(22) H(40) 2.527 ? . 66501
H(22) H(45) 3.500 ? . 56501
H(22) H(64) 2.625 ? . 66501
H(23) C(22) 3.529 ? . .
H(23) C(23) 3.364 ? . .
H(23) H(7) 2.961 ? . 66501
H(23) H(13) 3.310 ? . .
H(23) H(14) 3.076 ? . .
H(23) H(40) 3.284 ? . 66501
H(24) S(1) 3.343 ? . .
H(24) H(3) 3.172 ? . .
H(24) H(4) 3.388 ? . .
H(24) H(4) 3.317 ? . 56702
H(24) H(5) 3.591 ? . 56702
H(25) S(1) 3.403 ? . .
H(25) C(51) 3.111 ? . 56702
H(25) C(52) 3.150 ? . 56702
H(25) H(4) 3.221 ? . 56702
H(25) H(5) 3.462 ? . 56702
H(25) H(30) 3.451 ? . 66702
H(25) H(35) 2.875 ? . 56702
H(25) H(36) 2.950 ? . 56702
H(26) O(1) 3.001 ? . 66702
H(26) C(46) 3.349 ? . 66702
H(26) C(80) 3.161 ? . 56702
H(26) H(5) 3.190 ? . 56702
H(26) H(21) 3.572 ? . 67702
H(26) H(30) 3.259 ? . 66702
H(26) H(31) 2.571 ? . 66702
H(26) H(36) 2.936 ? . 56702
H(26) H(62) 2.679 ? . 56702
H(26) H(63) 3.149 ? . 56702
H(26) H(64) 3.147 ? . 56702
H(27) O(1) 2.694 ? . 66702
H(27) C(2) 2.956 ? . 66702
H(27) C(3) 3.007 ? . 66702
H(27) C(33) 3.327 ? . 67702
H(27) C(34) 3.177 ? . 67702
H(27) H(1) 2.657 ? . 66702
H(27) H(2) 2.687 ? . 66702
H(27) H(5) 3.153 ? . 56702
H(27) H(20) 2.807 ? . 67702
H(27) H(21) 2.505 ? . 67702
H(27) H(30) 3.558 ? . 66702
H(27) H(31) 3.575 ? . 66702
H(28) S(2) 3.077 ? . 66501
H(28) H(5) 3.289 ? . 56702
H(28) H(6) 3.507 ? . 66501
H(28) H(20) 2.914 ? . 67702
H(29) H(3) 2.993 ? . .
H(29) H(7) 3.554 ? . 66501
H(29) H(29) 3.374 ? . 66702
H(29) H(30) 3.043 ? . 66702
H(30) C(38) 3.468 ? . 66702
H(30) C(39) 3.085 ? . 66702
H(30) C(40) 2.936 ? . 66702
H(30) C(41) 3.156 ? . 66702
H(30) C(42) 3.535 ? . 66702
H(30) H(2) 3.063 ? . .
H(30) H(3) 3.421 ? . 66702
H(30) H(7) 3.312 ? . 66501
H(30) H(25) 3.451 ? . 66702
H(30) H(26) 3.259 ? . 66702
H(30) H(27) 3.558 ? . 66702
H(30) H(29) 3.043 ? . 66702
H(31) O(1) 3.052 ? . .
H(31) O(2) 3.354 ? . .
H(31) N(7) 3.163 ? . .
H(31) C(13) 3.506 ? . 66501
H(31) C(40) 2.996 ? . 66702
H(31) C(41) 3.573 ? . 66702
H(31) H(2) 3.050 ? . .
H(31) H(7) 3.231 ? . 66501
H(31) H(8) 2.937 ? . 66501
H(31) H(26) 2.571 ? . 66702
H(31) H(27) 3.575 ? . 66702
H(31) H(56) 3.490 ? . 66501
H(32) O(2) 3.485 ? . .
H(32) N(7) 3.352 ? . .
H(32) C(75) 3.412 ? . 66501
H(32) C(79) 3.252 ? . .
H(32) H(7) 3.370 ? . 66501
H(32) H(8) 3.528 ? . 66501
H(32) H(55) 2.887 ? . 66501
H(32) H(60) 2.804 ? . .
H(32) H(61) 3.164 ? . .
H(33) C(23) 3.363 ? . .
H(33) C(24) 3.447 ? . .
H(33) H(14) 3.499 ? . .
H(33) H(15) 3.567 ? . .
H(34) S(3) 3.500 ? . 56501
H(34) C(7) 3.575 ? . 56702
H(34) H(4) 3.568 ? . 56702
H(34) H(9) 3.561 ? . 56501
H(34) H(14) 3.129 ? . .
H(34) H(15) 3.468 ? . .
H(35) C(13) 3.328 ? . 56501
H(35) C(14) 2.870 ? . 56501
H(35) H(8) 3.304 ? . 56501
H(35) H(9) 2.547 ? . 56501
H(35) H(15) 3.338 ? . .
H(35) H(25) 2.875 ? . 56702
H(35) H(57) 3.225 ? . 56501
H(36) C(39) 3.535 ? . 56702
H(36) C(40) 3.527 ? . 56702
H(36) C(80) 3.070 ? . .
H(36) H(15) 3.340 ? . .
H(36) H(25) 2.950 ? . 56702
H(36) H(26) 2.936 ? . 56702
H(36) H(57) 2.953 ? . 56501
H(36) H(62) 2.996 ? . .
H(36) H(63) 2.330 ? . .
H(37) C(58) 3.227 ? . .
H(37) C(59) 3.054 ? . .
H(37) C(80) 3.555 ? . .
H(37) H(15) 3.431 ? . .
H(37) H(16) 3.408 ? . .
H(37) H(41) 2.888 ? . .
H(37) H(42) 2.581 ? . .
H(37) H(63) 2.620 ? . .
H(38) C(4) 3.143 ? . .
H(38) H(3) 2.682 ? . .
H(38) H(15) 3.588 ? . .
H(38) H(42) 3.072 ? . .
H(39) C(12) 3.271 ? . .
H(39) C(13) 3.096 ? . .
H(39) C(14) 3.557 ? . .
H(39) H(7) 3.403 ? . .
H(39) H(8) 3.195 ? . .
H(40) S(2) 3.536 ? . .
H(40) C(9) 3.388 ? . .
H(40) C(10) 3.318 ? . .
H(40) C(11) 3.217 ? . .
H(40) C(12) 3.271 ? . .
H(40) C(35) 3.035 ? . 44501
H(40) C(36) 3.443 ? . 44501
H(40) H(6) 3.424 ? . .
H(40) H(7) 3.352 ? . .
H(40) H(22) 2.527 ? . 44501
H(40) H(23) 3.284 ? . 44501
H(40) H(64) 3.218 ? . .
H(41) N(2) 3.162 ? . .
H(41) C(6) 2.970 ? . .
H(41) C(7) 3.006 ? . .
H(41) C(8) 3.192 ? . .
H(41) C(9) 3.255 ? . .
H(41) C(10) 3.201 ? . .
H(41) C(80) 3.484 ? . .
H(41) H(4) 3.456 ? . .
H(41) H(37) 2.888 ? . .
H(41) H(63) 2.987 ? . .
H(41) H(64) 3.209 ? . .
H(42) N(1) 3.389 ? . .
H(42) C(1) 3.387 ? . .
H(42) C(2) 3.324 ? . .
H(42) C(3) 3.249 ? . .
H(42) C(4) 3.183 ? . .
H(42) C(5) 3.228 ? . .
H(42) C(53) 3.337 ? . .
H(42) C(54) 3.575 ? . .
H(42) H(16) 3.404 ? . .
H(42) H(37) 2.581 ? . .
H(42) H(38) 3.072 ? . .
H(42) H(61) 3.394 ? . .
H(43) C(2) 3.586 ? . .
H(43) C(27) 3.508 ? . .
H(43) C(28) 3.131 ? . .
H(43) C(79) 3.175 ? . .
H(43) H(1) 3.491 ? . .
H(43) H(16) 3.200 ? . .
H(43) H(17) 2.453 ? . .
H(43) H(59) 2.722 ? . .
H(43) H(61) 2.771 ? . .
H(44) S(3) 3.104 ? . .
H(44) C(14) 3.172 ? . .
H(44) C(15) 3.515 ? . .
H(44) H(1) 3.221 ? . .
H(44) H(9) 2.564 ? . .
H(45) O(1) 3.171 ? . .
H(45) C(22) 3.369 ? . 54501
H(45) C(23) 3.254 ? . 54501
H(45) C(34) 3.022 ? . 54501
H(45) C(35) 3.371 ? . 54501
H(45) H(1) 2.973 ? . .
H(45) H(13) 3.044 ? . 54501
H(45) H(14) 2.775 ? . 54501
H(45) H(21) 2.861 ? . 54501
H(45) H(22) 3.500 ? . 54501
H(45) H(59) 3.451 ? . .
H(46) O(1) 3.529 ? . .
H(46) O(2) 3.455 ? . .
H(46) O(3) 2.919 ? . 65501
H(46) N(7) 3.340 ? . .
H(46) C(22) 3.382 ? . 54501
H(46) C(70) 3.260 ? . 55602
H(46) C(71) 3.350 ? . 55602
H(46) H(13) 2.820 ? . 54501
H(46) H(51) 2.918 ? . 55602
H(46) H(52) 3.069 ? . 55602
H(46) H(59) 3.250 ? . .
H(47) C(29) 3.099 ? . 55602
H(47) C(66) 3.576 ? . 55602
H(47) C(70) 3.241 ? . 55602
H(47) C(71) 2.867 ? . 55602
H(47) C(72) 3.189 ? . 55602
H(47) H(17) 3.592 ? . 55602
H(47) H(18) 3.127 ? . .
H(47) H(18) 2.686 ? . 55602
H(47) H(48) 2.682 ? . 55602
H(47) H(51) 3.569 ? . 55602
H(47) H(52) 2.972 ? . 55602
H(47) H(53) 3.484 ? . 55602
H(47) H(59) 3.357 ? . .
H(48) S(6) 3.583 ? . 55602
H(48) C(28) 3.309 ? . .
H(48) C(29) 3.415 ? . .
H(48) C(29) 3.383 ? . 55602
H(48) C(65) 3.435 ? . 55602
H(48) H(17) 2.658 ? . .
H(48) H(18) 2.877 ? . .
H(48) H(18) 2.520 ? . 55602
H(48) H(47) 2.682 ? . 55602
H(48) H(48) 3.199 ? . 55602
H(49) O(3) 3.513 ? . .
H(49) O(4) 3.024 ? . .
H(49) N(8) 3.413 ? . .
H(49) C(27) 3.228 ? . .
H(49) C(28) 3.251 ? . .
H(49) H(16) 2.772 ? . .
H(49) H(17) 2.812 ? . .
H(50) S(4) 3.548 ? . 56602
H(50) O(4) 3.285 ? . .
H(50) C(69) 3.216 ? . 45602
H(50) C(70) 3.311 ? . 45602
H(50) H(12) 3.513 ? . 44501
H(50) H(50) 2.717 ? . 45602
H(50) H(51) 2.916 ? . 45602
H(51) O(3) 2.587 ? . 45602
H(51) O(4) 3.073 ? . 45602
H(51) N(8) 3.000 ? . 45602
H(51) H(12) 3.330 ? . 44501
H(51) H(46) 2.918 ? . 55602
H(51) H(47) 3.569 ? . 55602
H(51) H(50) 2.916 ? . 45602
H(52) O(2) 2.661 ? . 55602
H(52) N(7) 3.461 ? . 55602
H(52) C(18) 3.576 ? . 44501
H(52) C(64) 3.539 ? . 55602
H(52) C(65) 3.493 ? . 55602
H(52) H(11) 2.870 ? . 44501
H(52) H(12) 3.412 ? . 44501
H(52) H(46) 3.069 ? . 55602
H(52) H(47) 2.972 ? . 55602
H(53) S(6) 3.150 ? . 55602
H(53) C(17) 3.590 ? . 55602
H(53) H(10) 2.869 ? . 55602
H(53) H(11) 2.957 ? . 44501
H(53) H(18) 3.214 ? . 55602
H(53) H(47) 3.484 ? . 55602
H(54) C(18) 3.234 ? . 44501
H(54) C(19) 2.979 ? . 44501
H(54) H(11) 3.211 ? . 44501
H(54) H(12) 2.733 ? . 44501
H(55) O(2) 3.498 ? . 44501
H(55) C(17) 3.597 ? . 44501
H(55) C(18) 3.460 ? . 44501
H(55) H(8) 3.524 ? . .
H(55) H(10) 3.464 ? . 55602
H(55) H(32) 2.887 ? . 44501
H(56) O(2) 2.509 ? . 44501
H(56) N(7) 3.502 ? . 44501
H(56) H(8) 3.334 ? . .
H(56) H(10) 3.516 ? . 55602
H(56) H(11) 3.366 ? . 55602
H(56) H(31) 3.490 ? . 44501
H(56) H(62) 3.315 ? . 54501
H(57) S(5) 3.207 ? . 54501
H(57) C(24) 3.171 ? . 54501
H(57) C(25) 3.493 ? . 54501
H(57) C(51) 3.354 ? . 54501
H(57) C(52) 3.199 ? . 54501
H(57) H(8) 3.452 ? . .
H(57) H(9) 3.389 ? . .
H(57) H(10) 3.556 ? . 55602
H(57) H(15) 2.686 ? . 54501
H(57) H(35) 3.225 ? . 54501
H(57) H(36) 2.953 ? . 54501
H(58) S(6) 3.296 ? . 55602
H(58) C(14) 3.467 ? . .
H(58) C(23) 3.466 ? . 54501
H(58) C(24) 3.252 ? . 54501
H(58) H(9) 2.627 ? . .
H(58) H(14) 3.531 ? . 54501
H(58) H(15) 3.244 ? . 54501
H(59) C(28) 3.091 ? . .
H(59) C(29) 3.293 ? . .
H(59) C(61) 3.318 ? . .
H(59) C(62) 3.172 ? . .
H(59) C(63) 2.956 ? . .
H(59) C(64) 2.815 ? . .
H(59) C(65) 2.893 ? . .
H(59) C(66) 3.126 ? . .
H(59) H(17) 2.824 ? . .
H(59) H(18) 3.153 ? . .
H(59) H(43) 2.722 ? . .
H(59) H(45) 3.451 ? . .
H(59) H(46) 3.250 ? . .
H(59) H(47) 3.357 ? . .
H(60) C(28) 3.272 ? . .
H(60) C(29) 3.211 ? . .
H(60) C(47) 3.434 ? . .
H(60) H(17) 3.445 ? . .
H(60) H(18) 3.308 ? . .
H(60) H(32) 2.804 ? . .
H(61) C(2) 3.287 ? . .
H(61) C(3) 3.151 ? . .
H(61) C(47) 3.388 ? . .
H(61) C(60) 3.592 ? . .
H(61) H(1) 3.021 ? . .
H(61) H(2) 2.789 ? . .
H(61) H(32) 3.164 ? . .
H(61) H(42) 3.394 ? . .
H(61) H(43) 2.771 ? . .
H(62) O(1) 2.838 ? . 45501
H(62) O(2) 2.731 ? . 45501
H(62) N(7) 3.134 ? . 45501
H(62) C(40) 3.524 ? . 56702
H(62) H(21) 3.356 ? . 44501
H(62) H(26) 2.679 ? . 56702
H(62) H(36) 2.996 ? . .
H(62) H(56) 3.315 ? . 56501
H(63) C(52) 3.008 ? . .
H(63) C(53) 3.142 ? . .
H(63) C(58) 3.345 ? . .
H(63) H(26) 3.149 ? . 56702
H(63) H(36) 2.330 ? . .
H(63) H(37) 2.620 ? . .
H(63) H(41) 2.987 ? . .
H(64) O(1) 3.496 ? . 45501
H(64) C(34) 3.097 ? . 44501
H(64) C(35) 3.159 ? . 44501
H(64) C(57) 3.530 ? . .
H(64) C(58) 3.541 ? . .
H(64) H(21) 2.520 ? . 44501
H(64) H(22) 2.625 ? . 44501
H(64) H(26) 3.147 ? . 56702
H(64) H(40) 3.218 ? . .
H(64) H(41) 3.209 ? . .

loop_
_geom_torsion_atom_site_label_1
_geom_torsion_atom_site_label_2
_geom_torsion_atom_site_label_3
_geom_torsion_atom_site_label_4
_geom_torsion
_geom_torsion_publ_flag
_geom_torsion_site_symmetry_1
_geom_torsion_site_symmetry_2
_geom_torsion_site_symmetry_3
_geom_torsion_site_symmetry_4
N(1) Rh(1) N(2) C(6) -48.2(3) ? . . . .
N(1) Rh(1) N(2) C(10) 133.0(3) ? . . . .
N(2) Rh(1) N(1) C(1) -139.6(3) ? . . . .
N(2) Rh(1) N(1) C(5) 54.2(3) ? . . . .
N(1) Rh(1) N(2) C(6) -131.8(3) ? . . 55702 55702
N(1) Rh(1) N(2) C(10) 47.0(3) ? . . 55702 55702
N(2) Rh(1) N(1) C(1) 40.4(3) ? 55702 . . .
N(2) Rh(1) N(1) C(5) -125.8(3) ? 55702 . . .
N(1) Rh(1) N(3) C(11) -136.4(3) ? . . . .
N(1) Rh(1) N(3) C(15) 50.1(3) ? . . . .
N(3) Rh(1) N(1) C(1) -52.3(3) ? . . . .
N(3) Rh(1) N(1) C(5) 141.5(3) ? . . . .
N(1) Rh(1) N(3) C(11) -43.6(3) ? . . 55702 55702
N(1) Rh(1) N(3) C(15) 129.9(3) ? . . 55702 55702
N(3) Rh(1) N(1) C(1) 127.7(3) ? 55702 . . .
N(3) Rh(1) N(1) C(5) -38.5(3) ? 55702 . . .
N(1) Rh(1) N(2) C(6) 131.8(3) ? 55702 . . .
N(1) Rh(1) N(2) C(10) -47.0(3) ? 55702 . . .
N(2) Rh(1) N(1) C(1) -40.4(3) ? . . 55702 55702
N(2) Rh(1) N(1) C(5) 125.8(3) ? . . 55702 55702
N(1) Rh(1) N(2) C(6) 48.2(3) ? 55702 . 55702 55702
N(1) Rh(1) N(2) C(10) -133.0(3) ? 55702 . 55702 55702
N(2) Rh(1) N(1) C(1) 139.6(3) ? 55702 . 55702 55702
N(2) Rh(1) N(1) C(5) -54.2(3) ? 55702 . 55702 55702
N(1) Rh(1) N(3) C(11) 43.6(3) ? 55702 . . .
N(1) Rh(1) N(3) C(15) -129.9(3) ? 55702 . . .
N(3) Rh(1) N(1) C(1) -127.7(3) ? . . 55702 55702
N(3) Rh(1) N(1) C(5) 38.5(3) ? . . 55702 55702
N(1) Rh(1) N(3) C(11) 136.4(3) ? 55702 . 55702 55702
N(1) Rh(1) N(3) C(15) -50.1(3) ? 55702 . 55702 55702
N(3) Rh(1) N(1) C(1) 52.3(3) ? 55702 . 55702 55702
N(3) Rh(1) N(1) C(5) -141.5(3) ? 55702 . 55702 55702
N(2) Rh(1) N(3) C(11) -54.4(3) ? . . . .
N(2) Rh(1) N(3) C(15) 132.0(3) ? . . . .
N(3) Rh(1) N(2) C(6) -131.0(4) ? . . . .
N(3) Rh(1) N(2) C(10) 50.2(3) ? . . . .
N(2) Rh(1) N(3) C(11) -125.6(3) ? . . 55702 55702
N(2) Rh(1) N(3) C(15) 48.0(3) ? . . 55702 55702
N(3) Rh(1) N(2) C(6) 49.0(4) ? 55702 . . .
N(3) Rh(1) N(2) C(10) -129.8(3) ? 55702 . . .
N(2) Rh(1) N(3) C(11) 125.6(3) ? 55702 . . .
N(2) Rh(1) N(3) C(15) -48.0(3) ? 55702 . . .
N(3) Rh(1) N(2) C(6) -49.0(4) ? . . 55702 55702
N(3) Rh(1) N(2) C(10) 129.8(3) ? . . 55702 55702
N(2) Rh(1) N(3) C(11) 54.4(3) ? 55702 . 55702 55702
N(2) Rh(1) N(3) C(15) -132.0(3) ? 55702 . 55702 55702
N(3) Rh(1) N(2) C(6) 131.0(4) ? 55702 . 55702 55702
N(3) Rh(1) N(2) C(10) -50.2(3) ? 55702 . 55702 55702
N(4) Rh(2) N(5) C(21) 47.9(4) ? . . . .
N(4) Rh(2) N(5) C(25) -133.8(4) ? . . . .
N(5) Rh(2) N(4) C(16) 141.6(3) ? . . . .
N(5) Rh(2) N(4) C(20) -55.0(3) ? . . . .
N(4) Rh(2) N(5) C(21) 132.1(4) ? . . 56602 56602
N(4) Rh(2) N(5) C(25) -46.2(4) ? . . 56602 56602
N(5) Rh(2) N(4) C(16) -38.4(3) ? 56602 . . .
N(5) Rh(2) N(4) C(20) 125.0(3) ? 56602 . . .
N(4) Rh(2) N(6) C(26) 134.1(2) ? . . . .
N(4) Rh(2) N(6) C(30) -48.0(2) ? . . . .
N(6) Rh(2) N(4) C(16) 54.4(3) ? . . . .
N(6) Rh(2) N(4) C(20) -142.2(4) ? . . . .
N(4) Rh(2) N(6) C(26) 45.9(2) ? . . 56602 56602
N(4) Rh(2) N(6) C(30) -132.0(2) ? . . 56602 56602
N(6) Rh(2) N(4) C(16) -125.6(3) ? 56602 . . .
N(6) Rh(2) N(4) C(20) 37.8(4) ? 56602 . . .
N(4) Rh(2) N(5) C(21) -132.1(4) ? 56602 . . .
N(4) Rh(2) N(5) C(25) 46.2(4) ? 56602 . . .
N(5) Rh(2) N(4) C(16) 38.4(3) ? . . 56602 56602
N(5) Rh(2) N(4) C(20) -125.0(3) ? . . 56602 56602
N(4) Rh(2) N(5) C(21) -47.9(4) ? 56602 . 56602 56602
N(4) Rh(2) N(5) C(25) 133.8(4) ? 56602 . 56602 56602
N(5) Rh(2) N(4) C(16) -141.6(3) ? 56602 . 56602 56602
N(5) Rh(2) N(4) C(20) 55.0(3) ? 56602 . 56602 56602
N(4) Rh(2) N(6) C(26) -45.9(2) ? 56602 . . .
N(4) Rh(2) N(6) C(30) 132.0(2) ? 56602 . . .
N(6) Rh(2) N(4) C(16) 125.6(3) ? . . 56602 56602
N(6) Rh(2) N(4) C(20) -37.8(4) ? . . 56602 56602
N(4) Rh(2) N(6) C(26) -134.1(2) ? 56602 . 56602 56602
N(4) Rh(2) N(6) C(30) 48.0(2) ? 56602 . 56602 56602
N(6) Rh(2) N(4) C(16) -54.4(3) ? 56602 . 56602 56602
N(6) Rh(2) N(4) C(20) 142.2(4) ? 56602 . 56602 56602
N(5) Rh(2) N(6) C(26) 52.4(2) ? . . . .
N(5) Rh(2) N(6) C(30) -129.7(3) ? . . . .
N(6) Rh(2) N(5) C(21) 130.0(4) ? . . . .
N(6) Rh(2) N(5) C(25) -51.7(4) ? . . . .
N(5) Rh(2) N(6) C(26) 127.6(2) ? . . 56602 56602
N(5) Rh(2) N(6) C(30) -50.3(3) ? . . 56602 56602
N(6) Rh(2) N(5) C(21) -50.0(4) ? 56602 . . .
N(6) Rh(2) N(5) C(25) 128.3(4) ? 56602 . . .
N(5) Rh(2) N(6) C(26) -127.6(2) ? 56602 . . .
N(5) Rh(2) N(6) C(30) 50.3(3) ? 56602 . . .
N(6) Rh(2) N(5) C(21) 50.0(4) ? . . 56602 56602
N(6) Rh(2) N(5) C(25) -128.3(4) ? . . 56602 56602
N(5) Rh(2) N(6) C(26) -52.4(2) ? 56602 . 56602 56602
N(5) Rh(2) N(6) C(30) 129.7(3) ? 56602 . 56602 56602
N(6) Rh(2) N(5) C(21) -130.0(4) ? 56602 . 56602 56602
N(6) Rh(2) N(5) C(25) 51.7(4) ? 56602 . 56602 56602
C(5) S(1) C(6) N(2) 54.3(4) ? . . . .
C(5) S(1) C(6) C(7) -129.0(4) ? . . . .
C(6) S(1) C(5) N(1) -44.7(4) ? . . . .
C(6) S(1) C(5) C(4) 140.3(4) ? . . . .
C(10) S(2) C(11) N(3) 47.5(4) ? . . . .
C(10) S(2) C(11) C(12) -135.3(3) ? . . . .
C(11) S(2) C(10) N(2) -51.5(4) ? . . . .
C(11) S(2) C(10) C(9) 132.7(4) ? . . . .
C(1) S(3) C(15) N(3) -49.2(4) ? . . . .
C(1) S(3) C(15) C(14) 135.3(3) ? . . . .
C(15) S(3) C(1) N(1) 43.8(4) ? . . . .
C(15) S(3) C(1) C(2) -141.2(3) ? . . . .
C(20) S(4) C(21) N(5) -54.2(5) ? . . . .
C(20) S(4) C(21) C(22) 129.1(4) ? . . . .
C(21) S(4) C(20) N(4) 43.5(4) ? . . . .
C(21) S(4) C(20) C(19) -142.0(4) ? . . . .
C(25) S(5) C(26) N(6) -52.1(3) ? . . . .
C(25) S(5) C(26) C(27) 131.0(3) ? . . . .
C(26) S(5) C(25) N(5) 52.9(5) ? . . . .
C(26) S(5) C(25) C(24) -129.0(4) ? . . . .
C(16) S(6) C(30) N(6) 54.6(3) ? . . . .
C(16) S(6) C(30) C(29) -131.2(3) ? . . . .
C(30) S(6) C(16) N(4) -44.3(4) ? . . . .
C(30) S(6) C(16) C(17) 142.3(4) ? . . . .
Rh(1) N(1) C(1) S(3) 10.1(4) ? . . . .
Rh(1) N(1) C(1) C(2) -164.4(3) ? . . . .
Rh(1) N(1) C(5) S(1) -12.1(4) ? . . . .
Rh(1) N(1) C(5) C(4) 162.7(3) ? . . . .
C(1) N(1) C(5) S(1) -178.7(3) ? . . . .
C(1) N(1) C(5) C(4) -3.8(6) ? . . . .
C(5) N(1) C(1) S(3) 176.6(3) ? . . . .
C(5) N(1) C(1) C(2) 2.0(6) ? . . . .
Rh(1) N(2) C(6) S(1) 3.5(6) ? . . . .
Rh(1) N(2) C(6) C(7) -173.0(4) ? . . . .
Rh(1) N(2) C(10) S(2) -3.1(5) ? . . . .
Rh(1) N(2) C(10) C(9) 172.4(4) ? . . . .
C(6) N(2) C(10) S(2) 178.0(3) ? . . . .
C(6) N(2) C(10) C(9) -6.5(7) ? . . . .
C(10) N(2) C(6) S(1) -177.7(3) ? . . . .
C(10) N(2) C(6) C(7) 5.9(7) ? . . . .
Rh(1) N(3) C(11) S(2) 10.3(5) ? . . . .
Rh(1) N(3) C(11) C(12) -166.7(3) ? . . . .
Rh(1) N(3) C(15) S(3) -8.8(5) ? . . . .
Rh(1) N(3) C(15) C(14) 166.3(3) ? . . . .
C(11) N(3) C(15) S(3) 177.4(3) ? . . . .
C(11) N(3) C(15) C(14) -7.5(6) ? . . . .
C(15) N(3) C(11) S(2) -175.7(3) ? . . . .
C(15) N(3) C(11) C(12) 7.3(6) ? . . . .
Rh(2) N(4) C(16) S(6) -12.5(5) ? . . . .
Rh(2) N(4) C(16) C(17) 160.5(3) ? . . . .
Rh(2) N(4) C(20) S(4) 13.8(5) ? . . . .
Rh(2) N(4) C(20) C(19) -160.3(4) ? . . . .
C(16) N(4) C(20) S(4) 177.8(3) ? . . . .
C(16) N(4) C(20) C(19) 3.6(7) ? . . . .
C(20) N(4) C(16) S(6) -176.6(3) ? . . . .
C(20) N(4) C(16) C(17) -3.6(7) ? . . . .
Rh(2) N(5) C(21) S(4) -3.3(6) ? . . . .
Rh(2) N(5) C(21) C(22) 173.1(4) ? . . . .
Rh(2) N(5) C(25) S(5) 4.3(6) ? . . . .
Rh(2) N(5) C(25) C(24) -173.7(4) ? . . . .
C(21) N(5) C(25) S(5) -177.2(4) ? . . . .
C(21) N(5) C(25) C(24) 4.8(8) ? . . . .
C(25) N(5) C(21) S(4) 178.3(4) ? . . . .
C(25) N(5) C(21) C(22) -5.3(8) ? . . . .
Rh(2) N(6) C(26) S(5) -5.5(4) ? . . . .
Rh(2) N(6) C(26) C(27) 171.2(3) ? . . . .
Rh(2) N(6) C(30) S(6) 3.0(4) ? . . . .
Rh(2) N(6) C(30) C(29) -170.8(2) ? . . . .
C(26) N(6) C(30) S(6) -179.1(2) ? . . . .
C(26) N(6) C(30) C(29) 7.1(5) ? . . . .
C(30) N(6) C(26) S(5) 176.4(2) ? . . . .
C(30) N(6) C(26) C(27) -6.9(5) ? . . . .
S(3) C(1) C(2) C(3) -172.9(3) ? . . . .
N(1) C(1) C(2) C(3) 1.9(7) ? . . . .
C(1) C(2) C(3) C(4) -4.1(7) ? . . . .
C(2) C(3) C(4) C(5) 2.4(8) ? . . . .
C(3) C(4) C(5) S(1) 176.6(4) ? . . . .
C(3) C(4) C(5) N(1) 1.6(7) ? . . . .
S(1) C(6) C(7) C(8) -177.7(4) ? . . . .
N(2) C(6) C(7) C(8) -1.1(8) ? . . . .
C(6) C(7) C(8) C(9) -3.5(8) ? . . . .
C(7) C(8) C(9) C(10) 3.0(8) ? . . . .
C(8) C(9) C(10) S(2) 177.9(4) ? . . . .
C(8) C(9) C(10) N(2) 2.2(8) ? . . . .
S(2) C(11) C(12) C(13) -178.3(4) ? . . . .
N(3) C(11) C(12) C(13) -1.1(7) ? . . . .
C(11) C(12) C(13) C(14) -5.2(7) ? . . . .
C(12) C(13) C(14) C(15) 5.0(7) ? . . . .
C(13) C(14) C(15) S(3) 177.0(4) ? . . . .
C(13) C(14) C(15) N(3) 1.6(7) ? . . . .
S(6) C(16) C(17) C(18) 174.3(4) ? . . . .
N(4) C(16) C(17) C(18) 1.2(8) ? . . . .
C(16) C(17) C(18) C(19) 1.5(8) ? . . . .
C(17) C(18) C(19) C(20) -1.6(8) ? . . . .
C(18) C(19) C(20) S(4) -175.3(4) ? . . . .
C(18) C(19) C(20) N(4) -1.1(8) ? . . . .
S(4) C(21) C(22) C(23) 177.3(5) ? . . . .
N(5) C(21) C(22) C(23) 0.7(9) ? . . . .
C(21) C(22) C(23) C(24) 4.7(9) ? . . . .
C(22) C(23) C(24) C(25) -5.1(9) ? . . . .
C(23) C(24) C(25) S(5) -177.7(5) ? . . . .
C(23) C(24) C(25) N(5) 0.3(7) ? . . . .
S(5) C(26) C(27) C(28) 178.6(3) ? . . . .
N(6) C(26) C(27) C(28) 1.8(6) ? . . . .
C(26) C(27) C(28) C(29) 3.2(6) ? . . . .
C(27) C(28) C(29) C(30) -2.9(6) ? . . . .
C(28) C(29) C(30) S(6) -176.6(3) ? . . . .
C(28) C(29) C(30) N(6) -2.4(6) ? . . . .
C(32) C(31) C(36) C(35) -3.8(6) ? . . . .
C(36) C(31) C(32) C(33) 3.8(6) ? . . . .
C(32) C(31) B(1) C(37) -36.2(6) ? . . . .
C(32) C(31) B(1) C(43) -157.8(4) ? . . . .
C(32) C(31) B(1) C(49) 81.1(5) ? . . . .
B(1) C(31) C(32) C(33) -171.5(4) ? . . . .
C(36) C(31) B(1) C(37) 148.9(4) ? . . . .
C(36) C(31) B(1) C(43) 27.3(5) ? . . . .
C(36) C(31) B(1) C(49) -93.8(5) ? . . . .
B(1) C(31) C(36) C(35) 171.3(4) ? . . . .
C(31) C(32) C(33) C(34) -0.8(7) ? . . . .
C(32) C(33) C(34) C(35) -2.2(6) ? . . . .
C(33) C(34) C(35) C(36) 2.1(6) ? . . . .
C(34) C(35) C(36) C(31) 1.0(6) ? . . . .
C(38) C(37) C(42) C(41) -0.4(8) ? . . . .
C(42) C(37) C(38) C(39) 0.5(9) ? . . . .
C(38) C(37) B(1) C(31) 137.3(5) ? . . . .
C(38) C(37) B(1) C(43) -101.3(5) ? . . . .
C(38) C(37) B(1) C(49) 19.6(7) ? . . . .
B(1) C(37) C(38) C(39) 178.7(5) ? . . . .
C(42) C(37) B(1) C(31) -44.6(7) ? . . . .
C(42) C(37) B(1) C(43) 76.7(6) ? . . . .
C(42) C(37) B(1) C(49) -162.4(5) ? . . . .
B(1) C(37) C(42) C(41) -178.6(5) ? . . . .
C(37) C(38) C(39) C(40) 0.8(10) ? . . . .
C(38) C(39) C(40) C(41) -2.1(10) ? . . . .
C(39) C(40) C(41) C(42) 2.1(10) ? . . . .
C(40) C(41) C(42) C(37) -0.9(10) ? . . . .
C(44) C(43) C(48) C(47) -1.7(5) ? . . . .
C(48) C(43) C(44) C(45) -0.1(4) ? . . . .
C(44) C(43) B(1) C(31) 108.1(4) ? . . . .
C(44) C(43) B(1) C(37) -13.7(5) ? . . . .
C(44) C(43) B(1) C(49) -132.5(4) ? . . . .
B(1) C(43) C(44) C(45) -178.7(3) ? . . . .
C(48) C(43) B(1) C(31) -70.4(4) ? . . . .
C(48) C(43) B(1) C(37) 167.8(3) ? . . . .
C(48) C(43) B(1) C(49) 49.1(5) ? . . . .
B(1) C(43) C(48) C(47) 176.9(3) ? . . . .
C(43) C(44) C(45) C(46) 1.0(6) ? . . . .
C(44) C(45) C(46) C(47) -0.1(4) ? . . . .
C(45) C(46) C(47) C(48) -1.7(6) ? . . . .
C(46) C(47) C(48) C(43) 2.6(6) ? . . . .
C(50) C(49) C(54) C(53) 0.4(7) ? . . . .
C(54) C(49) C(50) C(51) 0.6(7) ? . . . .
C(50) C(49) B(1) C(31) -45.5(6) ? . . . .
C(50) C(49) B(1) C(37) 73.8(6) ? . . . .
C(50) C(49) B(1) C(43) -165.8(4) ? . . . .
B(1) C(49) C(50) C(51) -170.2(5) ? . . . .
C(54) C(49) B(1) C(31) 144.3(5) ? . . . .
C(54) C(49) B(1) C(37) -96.4(6) ? . . . .
C(54) C(49) B(1) C(43) 24.0(7) ? . . . .
B(1) C(49) C(54) C(53) 171.1(5) ? . . . .
C(49) C(50) C(51) C(52) -0.6(8) ? . . . .
C(50) C(51) C(52) C(53) -0.5(8) ? . . . .
C(51) C(52) C(53) C(54) 1.5(9) ? . . . .
C(52) C(53) C(54) C(49) -1.4(9) ? . . . .
C(56) C(55) C(60) C(59) -1.6(8) ? . . . .
C(60) C(55) C(56) C(57) 0.7(8) ? . . . .
C(56) C(55) B(2) C(61) -161.9(4) ? . . . .
C(56) C(55) B(2) C(67) 77.4(5) ? . . . .
C(56) C(55) B(2) C(73) -41.5(6) ? . . . .
B(2) C(55) C(56) C(57) -173.7(5) ? . . . .
C(60) C(55) B(2) C(61) 24.2(6) ? . . . .
C(60) C(55) B(2) C(67) -96.5(5) ? . . . .
C(60) C(55) B(2) C(73) 144.6(4) ? . . . .
B(2) C(55) C(60) C(59) 172.7(5) ? . . . .
C(55) C(56) C(57) C(58) 0.1(7) ? . . . .
C(56) C(57) C(58) C(59) -0.1(7) ? . . . .
C(57) C(58) C(59) C(60) -0.7(9) ? . . . .
C(58) C(59) C(60) C(55) 1.7(9) ? . . . .
C(62) C(61) C(66) C(65) 0.8(6) ? . . . .
C(66) C(61) C(62) C(63) -1.5(6) ? . . . .
C(62) C(61) B(2) C(55) 50.5(5) ? . . . .
C(62) C(61) B(2) C(67) 169.0(4) ? . . . .
C(62) C(61) B(2) C(73) -71.0(5) ? . . . .
B(2) C(61) C(62) C(63) 178.1(4) ? . . . .
C(66) C(61) B(2) C(55) -129.9(4) ? . . . .
C(66) C(61) B(2) C(67) -11.4(6) ? . . . .
C(66) C(61) B(2) C(73) 108.6(5) ? . . . .
B(2) C(61) C(66) C(65) -178.9(4) ? . . . .
C(61) C(62) C(63) C(64) 1.1(7) ? . . . .
C(62) C(63) C(64) C(65) 0.3(6) ? . . . .
C(63) C(64) C(65) C(66) -1.0(8) ? . . . .
C(64) C(65) C(66) C(61) 0.5(7) ? . . . .
C(68) C(67) C(72) C(71) 2.7(6) ? . . . .
C(72) C(67) C(68) C(69) -2.6(6) ? . . . .
C(68) C(67) B(2) C(55) 4.7(5) ? . . . .
C(68) C(67) B(2) C(61) -113.9(5) ? . . . .
C(68) C(67) B(2) C(73) 125.4(4) ? . . . .
B(2) C(67) C(68) C(69) 178.5(4) ? . . . .
C(72) C(67) B(2) C(55) -174.1(3) ? . . . .
C(72) C(67) B(2) C(61) 67.3(4) ? . . . .
C(72) C(67) B(2) C(73) -53.4(6) ? . . . .
B(2) C(67) C(72) C(71) -178.4(4) ? . . . .
C(67) C(68) C(69) C(70) 1.2(7) ? . . . .
C(68) C(69) C(70) C(71) 0.4(7) ? . . . .
C(69) C(70) C(71) C(72) -0.4(7) ? . . . .
C(70) C(71) C(72) C(67) -1.3(7) ? . . . .
C(74) C(73) C(78) C(77) -1.5(7) ? . . . .
C(78) C(73) C(74) C(75) 1.3(7) ? . . . .
C(74) C(73) B(2) C(55) 77.3(5) ? . . . .
C(74) C(73) B(2) C(61) -163.1(4) ? . . . .
C(74) C(73) B(2) C(67) -41.4(6) ? . . . .
B(2) C(73) C(74) C(75) -177.5(5) ? . . . .
C(78) C(73) B(2) C(55) -101.3(6) ? . . . .
C(78) C(73) B(2) C(61) 18.3(6) ? . . . .
C(78) C(73) B(2) C(67) 140.0(5) ? . . . .
B(2) C(73) C(78) C(77) 177.1(5) ? . . . .
C(73) C(74) C(75) C(76) 0.4(7) ? . . . .
C(74) C(75) C(76) C(77) -1.9(9) ? . . . .
C(75) C(76) C(77) C(78) 1.6(8) ? . . . .
C(76) C(77) C(78) C(73) 0.1(6) ? . . . .
